data_1574163
loop_
_publ_author_name
'Szych, Lilian S.'
'Bresien, Jonas'
'Fischer, Lukas'
'Ernst, Moritz J.'
'Goicoechea, Jose M.'

_publ_section_title
;
 Reactivity of an arsanyl-phosphagallene: decarbonylation of CO2 and COS
 to form phosphaketenes
;
_journal_issue 17
_journal_name_full 'Chemical Science'
_journal_page_first 7397
_journal_page_last 7410
_journal_paper_doi 10.1039/D5SC00295H
_journal_volume 16
_journal_year 2025
_chemical_formula_moiety 'C112 H158 As2 Ga2 N8 P2 S4, 3.5(C5 H12)'
_chemical_formula_sum 'C129.5 H200 As2 Ga2 N8 P2 S4'
_chemical_formula_weight 2348.42
_chemical_name_systematic
;
 {[{N(2,6-iPr-C6H3)}2(CMe)2CH]GaP[As{N(2,6-iPr-C6H3)}2(CH2)2]CS2}2*3.5pent
;
_space_group_crystal_system triclinic
_space_group_IT_number 2
_space_group_name_Hall '-P 1'
_space_group_name_H-M_alt 'P -1'
_atom_sites_solution_hydrogens geom
_audit_creation_method SHELXL-2018/1
_audit_update_record
;
2024-12-12 deposited with the CCDC.	2025-03-17 downloaded from the CCDC.
;
_cell_angle_alpha 77.529(2)
_cell_angle_beta 85.250(2)
_cell_angle_gamma 79.331(2)
_cell_formula_units_Z 2
_cell_length_a 18.1433(4)
_cell_length_b 18.6339(4)
_cell_length_c 20.1323(5)
_cell_measurement_reflns_used 42243
_cell_measurement_temperature 150(2)
_cell_measurement_theta_max 76.0900
_cell_measurement_theta_min 3.3890
_cell_volume 6524.4(3)
_computing_cell_refinement 'CrysAlisPro 1.171.42.72a (Rigaku OD, 2022)'
_computing_data_collection 'CrysAlisPro 1.171.42.72a (Rigaku OD, 2022)'
_computing_data_reduction 'CrysAlisPro 1.171.42.72a (Rigaku OD, 2022)'
_computing_structure_refinement 'SHELXL-2018/1 (Sheldrick, 2018)'
_computing_structure_solution 'SUPERFLIP (Palatinus & Chapuis, 2007)'
_diffrn_ambient_temperature 150(2)
_diffrn_detector 'CCD plate'
_diffrn_detector_area_resol_mean 10.4102
_diffrn_detector_type Atlas
_diffrn_measured_fraction_theta_full 1.000
_diffrn_measured_fraction_theta_max 0.984
_diffrn_measurement_device 'four-circle diffractometer'
_diffrn_measurement_device_type 'SuperNova, Dual, Cu at home/near, Atlas'
_diffrn_measurement_method '\w scans'
_diffrn_radiation_type CuK\a
_diffrn_radiation_wavelength 1.54184
_diffrn_reflns_av_R_equivalents 0.0653
_diffrn_reflns_av_unetI/netI 0.0387
_diffrn_reflns_Laue_measured_fraction_full 1.000
_diffrn_reflns_Laue_measured_fraction_max 0.984
_diffrn_reflns_limit_h_max 22
_diffrn_reflns_limit_h_min -22
_diffrn_reflns_limit_k_max 23
_diffrn_reflns_limit_k_min -23
_diffrn_reflns_limit_l_max 25
_diffrn_reflns_limit_l_min -25
_diffrn_reflns_number 162857
_diffrn_reflns_point_group_measured_fraction_full 1.000
_diffrn_reflns_point_group_measured_fraction_max 0.984
_diffrn_reflns_theta_full 67.684
_diffrn_reflns_theta_max 76.592
_diffrn_reflns_theta_min 2.978
_diffrn_source 'micro-focus sealed X-ray tube'
_diffrn_source_type 'SuperNova (Cu) X-ray Source'
_exptl_absorpt_coefficient_mu 2.261
_exptl_absorpt_correction_T_max 1.00000
_exptl_absorpt_correction_T_min 0.91710
_exptl_absorpt_correction_type multi-scan
_exptl_absorpt_process_details
;
CrysAlisPro 1.171.42.72a (Rigaku Oxford Diffraction, 2022)
Empirical absorption correction using spherical harmonics,
implemented in SCALE3 ABSPACK scaling algorithm.
;
_exptl_crystal_colour orange
_exptl_crystal_density_diffrn 1.195
_exptl_crystal_description block
_exptl_crystal_F_000 2510
_exptl_crystal_size_max 0.120
_exptl_crystal_size_mid 0.080
_exptl_crystal_size_min 0.080
_refine_diff_density_max 0.685
_refine_diff_density_min -0.473
_refine_diff_density_rms 0.068
_refine_ls_extinction_method none
_refine_ls_goodness_of_fit_ref 1.017
_refine_ls_hydrogen_treatment constr
_refine_ls_matrix_type full
_refine_ls_number_parameters 1351
_refine_ls_number_reflns 27016
_refine_ls_number_restraints 14
_refine_ls_restrained_S_all 1.017
_refine_ls_R_factor_all 0.0593
_refine_ls_R_factor_gt 0.0420
_refine_ls_shift/su_max 0.002
_refine_ls_shift/su_mean 0.000
_refine_ls_structure_factor_coef Fsqd
_refine_ls_weighting_details 'w=1/[\s^2^(Fo^2^)+(0.0624P)^2^+3.7651P] where P=(Fo^2^+2Fc^2^)/3'
_refine_ls_weighting_scheme calc
_refine_ls_wR_factor_gt 0.1054
_refine_ls_wR_factor_ref 0.1183
_reflns_Friedel_coverage 0.000
_reflns_number_gt 21168
_reflns_number_total 27016
_reflns_threshold_expression 'I > 2\s(I)'
_cod_data_source_file d5sc00295h3.cif
_cod_data_source_block LS046
_cod_depositor_comments 'Adding full bibliography for 1574160--1574169.cif.'
_cod_original_formula_sum 'C129.50 H200 As2 Ga2 N8 P2 S4'
_cod_database_code 1574163
_shelx_shelxl_version_number 2018/1
_shelx_space_group_comment
;
The symmetry employed for this shelxl refinement is uniquely defined
by the following loop, which should always be used as a source of
symmetry information in preference to the above space-group names.
They are only intended as comments.
;
_shelx_estimated_absorpt_t_min 0.773
_shelx_estimated_absorpt_t_max 0.840

loop_
_space_group_symop_operation_xyz
'x, y, z'
'-x, -y, -z'

loop_
_atom_site_label
_atom_site_type_symbol
_atom_site_fract_x
_atom_site_fract_y
_atom_site_fract_z
_atom_site_U_iso_or_equiv
_atom_site_adp_type
_atom_site_occupancy
_atom_site_site_symmetry_order
_atom_site_calc_flag
_atom_site_refinement_flags_posn
_atom_site_refinement_flags_adp
_atom_site_refinement_flags_occupancy
_atom_site_disorder_assembly
_atom_site_disorder_group
As1 As 0.55117(2) 0.77222(2) 0.12608(2) 0.02671(7) Uani 1 1 d . . . . .
N1 N 0.60155(12) 0.77930(12) 0.04142(11) 0.0296(4) Uani 1 1 d . . . . .
N2 N 0.51265(12) 0.87359(12) 0.09779(11) 0.0315(4) Uani 1 1 d . . . . .
Ga1 Ga 0.65499(2) 0.74692(2) 0.30595(2) 0.02539(7) Uani 1 1 d . . . . .
N3 N 0.72171(13) 0.80705(12) 0.33534(11) 0.0309(4) Uani 1 1 d . . . . .
N4 N 0.57486(13) 0.76312(12) 0.37503(11) 0.0310(4) Uani 1 1 d . . . . .
P1 P 0.65753(4) 0.78031(3) 0.18623(3) 0.02689(12) Uani 1 1 d . . . . .
S1 S 0.71104(4) 0.67425(4) 0.16954(3) 0.03601(15) Uani 1 1 d . . . . .
S2 S 0.68974(4) 0.62295(3) 0.32722(3) 0.03079(13) Uani 1 1 d . . . . .
As2 As 0.76905(2) 0.29085(2) 0.31360(2) 0.02595(6) Uani 1 1 d . . . . .
N5 N 0.67396(11) 0.34292(13) 0.32614(11) 0.0294(4) Uani 1 1 d . . . . .
N6 N 0.77184(12) 0.26068(13) 0.40903(11) 0.0307(4) Uani 1 1 d . . . . .
Ga2 Ga 0.88938(2) 0.41944(2) 0.19390(2) 0.02386(7) Uani 1 1 d . . . . .
N7 N 0.99050(11) 0.44651(12) 0.18519(10) 0.0264(4) Uani 1 1 d . . . . .
N8 N 0.90610(11) 0.36170(11) 0.12288(10) 0.0257(4) Uani 1 1 d . . . . .
P2 P 0.85586(3) 0.37524(3) 0.30650(3) 0.02459(12) Uani 1 1 d . . . . .
S3 S 0.80026(4) 0.52052(3) 0.16203(3) 0.02971(13) Uani 1 1 d . . . . .
S4 S 0.79686(4) 0.47907(3) 0.32132(3) 0.02854(12) Uani 1 1 d . . . . .
C1 C 0.72458(14) 0.60618(14) 0.24699(12) 0.0260(5) Uani 1 1 d . . . . .
C2 C 0.76705(13) 0.53979(13) 0.24207(12) 0.0252(5) Uani 1 1 d . . . . .
C3 C 0.61018(15) 0.85647(15) 0.01241(14) 0.0346(6) Uani 1 1 d . . . . .
H3A H 0.619573 0.863534 -0.037536 0.042 Uiso 1 1 calc R U . . .
H3B H 0.653008 0.869112 0.032311 0.042 Uiso 1 1 calc R U . . .
C4 C 0.53823(16) 0.90540(16) 0.02903(14) 0.0365(6) Uani 1 1 d . . . . .
H4A H 0.546943 0.956834 0.026513 0.044 Uiso 1 1 calc R U . . .
H4B H 0.499915 0.907123 -0.003811 0.044 Uiso 1 1 calc R U . . .
C5 C 0.63631(14) 0.72035(14) 0.00814(12) 0.0287(5) Uani 1 1 d . . . . .
C6 C 0.71278(15) 0.71358(15) -0.01302(13) 0.0334(5) Uani 1 1 d . . . . .
C7 C 0.74252(17) 0.66055(18) -0.05225(15) 0.0417(7) Uani 1 1 d . . . . .
H7 H 0.793418 0.657166 -0.068646 0.050 Uiso 1 1 calc R U . . .
C8 C 0.69927(19) 0.61303(19) -0.06759(17) 0.0482(8) Uani 1 1 d . . . . .
H8 H 0.720355 0.577378 -0.094282 0.058 Uiso 1 1 calc R U . . .
C9 C 0.62567(19) 0.61765(18) -0.04405(16) 0.0457(7) Uani 1 1 d . . . . .
H9 H 0.596809 0.583498 -0.053158 0.055 Uiso 1 1 calc R U . . .
C10 C 0.59231(16) 0.67141(17) -0.00702(14) 0.0364(6) Uani 1 1 d . . . . .
C11 C 0.76618(15) 0.76008(16) 0.00444(14) 0.0348(6) Uani 1 1 d . . . . .
H11 H 0.741588 0.784840 0.041925 0.042 Uiso 1 1 calc R U . . .
C12 C 0.84084(16) 0.71231(19) 0.02960(16) 0.0440(7) Uani 1 1 d . . . . .
H12A H 0.873401 0.744440 0.040222 0.066 Uiso 1 1 calc R U . . .
H12B H 0.831216 0.675429 0.070633 0.066 Uiso 1 1 calc R U . . .
H12C H 0.865572 0.686548 -0.005981 0.066 Uiso 1 1 calc R U . . .
C13 C 0.78276(19) 0.8213(2) -0.05632(17) 0.0497(8) Uani 1 1 d . . . . .
H13A H 0.817255 0.849927 -0.043078 0.075 Uiso 1 1 calc R U . . .
H13B H 0.805807 0.798402 -0.094218 0.075 Uiso 1 1 calc R U . . .
H13C H 0.735825 0.854620 -0.070484 0.075 Uiso 1 1 calc R U . . .
C14 C 0.50836(17) 0.6787(2) 0.01033(16) 0.0454(7) Uani 1 1 d . . . . .
H14 H 0.497982 0.701108 0.051724 0.054 Uiso 1 1 calc R U . . .
C15 C 0.4799(2) 0.6038(2) 0.0268(2) 0.0629(10) Uani 1 1 d . . . . .
H15A H 0.425668 0.612579 0.037492 0.094 Uiso 1 1 calc R U . . .
H15B H 0.490170 0.579910 -0.012553 0.094 Uiso 1 1 calc R U . . .
H15C H 0.505598 0.571310 0.066139 0.094 Uiso 1 1 calc R U . . .
C16 C 0.4654(2) 0.7327(2) -0.0476(2) 0.0605(9) Uani 1 1 d . . . . .
H16A H 0.411367 0.737312 -0.036315 0.091 Uiso 1 1 calc R U . . .
H16B H 0.480366 0.781728 -0.053858 0.091 Uiso 1 1 calc R U . . .
H16C H 0.476920 0.713736 -0.089692 0.091 Uiso 1 1 calc R U . . .
C17 C 0.44559(15) 0.91390(15) 0.12360(13) 0.0326(5) Uani 1 1 d . . . . .
C18 C 0.45254(16) 0.96500(16) 0.16400(15) 0.0380(6) Uani 1 1 d . . . . .
C19 C 0.38762(19) 1.00512(18) 0.18922(17) 0.0484(7) Uani 1 1 d . . . . .
H19 H 0.391801 1.039019 0.217274 0.058 Uiso 1 1 calc R U . . .
C20 C 0.31720(19) 0.9964(2) 0.17409(19) 0.0543(9) Uani 1 1 d . . . . .
H20 H 0.273427 1.023736 0.192036 0.065 Uiso 1 1 calc R U . . .
C21 C 0.31101(18) 0.9482(2) 0.13312(18) 0.0520(8) Uani 1 1 d . . . . .
H21 H 0.262449 0.942961 0.122627 0.062 Uiso 1 1 calc R U . . .
C22 C 0.37399(16) 0.90655(18) 0.10625(15) 0.0403(6) Uani 1 1 d . . . . .
C23 C 0.52919(18) 0.97895(19) 0.17875(17) 0.0463(7) Uani 1 1 d . . . . .
H23 H 0.568011 0.953299 0.149485 0.056 Uiso 1 1 calc R U . . .
C24 C 0.5476(2) 0.9479(2) 0.2519(2) 0.0613(9) Uani 1 1 d . . . . .
H24A H 0.597097 0.957841 0.259633 0.092 Uiso 1 1 calc R U . . .
H24B H 0.509627 0.971785 0.281512 0.092 Uiso 1 1 calc R U . . .
H24C H 0.548182 0.893992 0.262340 0.092 Uiso 1 1 calc R U . . .
C25 C 0.5331(2) 1.0632(2) 0.16141(19) 0.0607(9) Uani 1 1 d . . . . .
H25A H 0.521102 1.083581 0.113710 0.091 Uiso 1 1 calc R U . . .
H25B H 0.496857 1.089033 0.190962 0.091 Uiso 1 1 calc R U . . .
H25C H 0.583820 1.070276 0.168559 0.091 Uiso 1 1 calc R U . . .
C26 C 0.36294(19) 0.8593(2) 0.05629(17) 0.0492(8) Uani 1 1 d . . . . .
H26 H 0.413470 0.832824 0.043409 0.059 Uiso 1 1 calc R U . . .
C27 C 0.3143(3) 0.8005(3) 0.0863(2) 0.0801(14) Uani 1 1 d . . . . .
H27A H 0.309132 0.771776 0.051997 0.120 Uiso 1 1 calc R U . . .
H27B H 0.338083 0.766804 0.126081 0.120 Uiso 1 1 calc R U . . .
H27C H 0.264629 0.824991 0.100082 0.120 Uiso 1 1 calc R U . . .
C28 C 0.3289(2) 0.9088(2) -0.00861(19) 0.0605(9) Uani 1 1 d . . . . .
H28A H 0.322100 0.877579 -0.040269 0.091 Uiso 1 1 calc R U . . .
H28B H 0.280102 0.937124 0.002906 0.091 Uiso 1 1 calc R U . . .
H28C H 0.362581 0.943536 -0.030036 0.091 Uiso 1 1 calc R U . . .
C29 C 0.69287(18) 0.85821(15) 0.37193(14) 0.0381(6) Uani 1 1 d . . . . .
C30 C 0.61977(18) 0.86823(15) 0.39905(14) 0.0385(6) Uani 1 1 d . . . . .
H30 H 0.603867 0.912874 0.415656 0.046 Uiso 1 1 calc R U . . .
C31 C 0.56644(17) 0.82185(15) 0.40528(14) 0.0363(6) Uani 1 1 d . . . . .
C32 C 0.7417(2) 0.90925(18) 0.38825(18) 0.0495(8) Uani 1 1 d . . . . .
H32A H 0.712062 0.943216 0.415278 0.074 Uiso 1 1 calc R U . . .
H32B H 0.784181 0.879275 0.414245 0.074 Uiso 1 1 calc R U . . .
H32C H 0.760548 0.938286 0.345791 0.074 Uiso 1 1 calc R U . . .
C33 C 0.4965(2) 0.84041(19) 0.44851(17) 0.0496(8) Uani 1 1 d . . . . .
H33A H 0.499410 0.884540 0.466620 0.074 Uiso 1 1 calc R U . . .
H33B H 0.452444 0.850651 0.420707 0.074 Uiso 1 1 calc R U . . .
H33C H 0.492195 0.798123 0.486320 0.074 Uiso 1 1 calc R U . . .
C34 C 0.80298(15) 0.79702(15) 0.32027(14) 0.0340(6) Uani 1 1 d . . . . .
C35 C 0.84932(17) 0.74551(17) 0.36783(15) 0.0395(6) Uani 1 1 d . . . . .
C36 C 0.92680(19) 0.74418(19) 0.35949(18) 0.0496(8) Uani 1 1 d . . . . .
H36 H 0.959087 0.710554 0.391470 0.059 Uiso 1 1 calc R U . . .
C37 C 0.95719(19) 0.7906(2) 0.3059(2) 0.0549(9) Uani 1 1 d . . . . .
H37 H 1.009775 0.790323 0.302092 0.066 Uiso 1 1 calc R U . . .
C38 C 0.91119(18) 0.83744(19) 0.25785(18) 0.0478(7) Uani 1 1 d . . . . .
H38 H 0.933084 0.867507 0.219903 0.057 Uiso 1 1 calc R U . . .
C39 C 0.83307(17) 0.84211(16) 0.26321(15) 0.0390(6) Uani 1 1 d . . . . .
C40 C 0.81825(18) 0.69385(18) 0.42802(15) 0.0433(7) Uani 1 1 d . . . . .
H40 H 0.766855 0.689372 0.416767 0.052 Uiso 1 1 calc R U . . .
C41 C 0.8648(2) 0.6150(2) 0.4412(2) 0.0610(9) Uani 1 1 d . . . . .
H41A H 0.842520 0.583928 0.480411 0.092 Uiso 1 1 calc R U . . .
H41B H 0.865365 0.593290 0.400898 0.092 Uiso 1 1 calc R U . . .
H41C H 0.916320 0.617539 0.450554 0.092 Uiso 1 1 calc R U . . .
C42 C 0.8098(3) 0.7261(2) 0.49270(18) 0.0686(11) Uani 1 1 d . . . . .
H42A H 0.789630 0.691243 0.530424 0.103 Uiso 1 1 calc R U . . .
H42B H 0.858947 0.733548 0.504017 0.103 Uiso 1 1 calc R U . . .
H42C H 0.775380 0.773952 0.485010 0.103 Uiso 1 1 calc R U . . .
C43 C 0.78650(18) 0.89534(16) 0.20767(16) 0.0414(6) Uani 1 1 d . . . . .
H43 H 0.732725 0.889951 0.218234 0.050 Uiso 1 1 calc R U . . .
C44 C 0.8095(2) 0.8750(2) 0.13810(17) 0.0501(8) Uani 1 1 d . . . . .
H44A H 0.778892 0.909905 0.103071 0.075 Uiso 1 1 calc R U . . .
H44B H 0.862604 0.878142 0.127345 0.075 Uiso 1 1 calc R U . . .
H44C H 0.801568 0.824123 0.139426 0.075 Uiso 1 1 calc R U . . .
C45 C 0.7925(3) 0.9772(2) 0.2039(2) 0.0641(10) Uani 1 1 d . . . . .
H45A H 0.761589 1.009104 0.167520 0.096 Uiso 1 1 calc R U . . .
H45B H 0.774660 0.991057 0.247487 0.096 Uiso 1 1 calc R U . . .
H45C H 0.844918 0.983739 0.194341 0.096 Uiso 1 1 calc R U . . .
C46 C 0.52784(15) 0.70722(15) 0.40147(14) 0.0331(5) Uani 1 1 d . . . . .
C47 C 0.55109(17) 0.65263(15) 0.45948(14) 0.0366(6) Uani 1 1 d . . . . .
C48 C 0.50463(18) 0.60084(16) 0.48677(15) 0.0412(7) Uani 1 1 d . . . . .
H48 H 0.519696 0.563104 0.525419 0.049 Uiso 1 1 calc R U . . .
C49 C 0.43674(18) 0.60331(17) 0.45856(16) 0.0437(7) Uani 1 1 d . . . . .
H49 H 0.405000 0.568449 0.478514 0.052 Uiso 1 1 calc R U . . .
C50 C 0.41569(17) 0.65677(18) 0.40135(17) 0.0439(7) Uani 1 1 d . . . . .
H50 H 0.369475 0.657866 0.381829 0.053 Uiso 1 1 calc R U . . .
C51 C 0.46050(17) 0.70904(17) 0.37159(16) 0.0406(6) Uani 1 1 d . . . . .
C52 C 0.6223(2) 0.64997(18) 0.49519(16) 0.0451(7) Uani 1 1 d . . . . .
H52 H 0.654251 0.682034 0.463584 0.054 Uiso 1 1 calc R U . . .
C53 C 0.6680(2) 0.57133(19) 0.51303(17) 0.0518(8) Uani 1 1 d . . . . .
H53A H 0.713215 0.572794 0.535880 0.078 Uiso 1 1 calc R U . . .
H53B H 0.637623 0.538486 0.543393 0.078 Uiso 1 1 calc R U . . .
H53C H 0.682577 0.552294 0.471249 0.078 Uiso 1 1 calc R U . . .
C54 C 0.6042(3) 0.6820(2) 0.56013(19) 0.0656(11) Uani 1 1 d . . . . .
H54A H 0.650895 0.679770 0.582334 0.098 Uiso 1 1 calc R U . . .
H54B H 0.578926 0.734013 0.548104 0.098 Uiso 1 1 calc R U . . .
H54C H 0.571286 0.652679 0.591302 0.098 Uiso 1 1 calc R U . . .
C55 C 0.4341(2) 0.7658(2) 0.3085(2) 0.0606(10) Uani 1 1 d . . . . .
H55 H 0.475093 0.795085 0.290587 0.073 Uiso 1 1 calc R U . . .
C56 C 0.4176(2) 0.7273(3) 0.2537(2) 0.0727(12) Uani 1 1 d . . . . .
H56A H 0.400642 0.764810 0.213334 0.109 Uiso 1 1 calc R U . . .
H56B H 0.463220 0.694560 0.241576 0.109 Uiso 1 1 calc R U . . .
H56C H 0.378188 0.697503 0.270775 0.109 Uiso 1 1 calc R U . . .
C57 C 0.3637(3) 0.8201(3) 0.3245(3) 0.0950(17) Uani 1 1 d . . . . .
H57A H 0.348049 0.856065 0.282738 0.142 Uiso 1 1 calc R U . . .
H57B H 0.323112 0.792211 0.342559 0.142 Uiso 1 1 calc R U . . .
H57C H 0.374832 0.846852 0.358342 0.142 Uiso 1 1 calc R U . . .
C58 C 0.66005(15) 0.35378(16) 0.39703(13) 0.0329(5) Uani 1 1 d . . . . .
H58A H 0.605519 0.360525 0.408970 0.039 Uiso 1 1 calc R U . . .
H58B H 0.678909 0.398810 0.402044 0.039 Uiso 1 1 calc R U . . .
C59 C 0.70061(15) 0.28533(16) 0.44363(13) 0.0336(5) Uani 1 1 d . . . . .
H59A H 0.709823 0.297674 0.487311 0.040 Uiso 1 1 calc R U . . .
H59B H 0.669854 0.245274 0.453297 0.040 Uiso 1 1 calc R U . . .
C60 C 0.61114(14) 0.34015(16) 0.28805(13) 0.0306(5) Uani 1 1 d . . . . .
C61 C 0.56734(15) 0.40828(17) 0.25806(14) 0.0347(6) Uani 1 1 d . . . . .
C62 C 0.50635(17) 0.4068(2) 0.22041(17) 0.0463(7) Uani 1 1 d . . . . .
H62 H 0.475949 0.452291 0.200288 0.056 Uiso 1 1 calc R U . . .
C63 C 0.48991(19) 0.3396(2) 0.21221(19) 0.0538(9) Uani 1 1 d . . . . .
H63 H 0.449339 0.339349 0.185354 0.065 Uiso 1 1 calc R U . . .
C64 C 0.53201(18) 0.2734(2) 0.24276(17) 0.0475(7) Uani 1 1 d . . . . .
H64 H 0.519820 0.227772 0.236951 0.057 Uiso 1 1 calc R U . . .
C65 C 0.59244(15) 0.27171(17) 0.28223(14) 0.0362(6) Uani 1 1 d . . . . .
C66 C 0.58123(15) 0.48297(16) 0.26847(14) 0.0348(6) Uani 1 1 d . . . . .
H66 H 0.633940 0.476170 0.282865 0.042 Uiso 1 1 calc R U . . .
C67 C 0.57168(18) 0.54522(19) 0.20468(16) 0.0452(7) Uani 1 1 d . . . . .
H67A H 0.581456 0.591467 0.215182 0.068 Uiso 1 1 calc R U . . .
H67B H 0.607184 0.531098 0.168392 0.068 Uiso 1 1 calc R U . . .
H67C H 0.520272 0.552936 0.189647 0.068 Uiso 1 1 calc R U . . .
C68 C 0.52817(19) 0.50879(19) 0.32543(16) 0.0470(7) Uani 1 1 d . . . . .
H68A H 0.537800 0.556956 0.331522 0.071 Uiso 1 1 calc R U . . .
H68B H 0.475999 0.514059 0.313156 0.071 Uiso 1 1 calc R U . . .
H68C H 0.536831 0.471821 0.367987 0.071 Uiso 1 1 calc R U . . .
C69 C 0.63000(16) 0.19588(16) 0.32095(15) 0.0370(6) Uani 1 1 d . . . . .
H69 H 0.668902 0.204665 0.349278 0.044 Uiso 1 1 calc R U . . .
C70 C 0.6696(2) 0.1453(2) 0.2737(2) 0.0569(9) Uani 1 1 d . . . . .
H70A H 0.692730 0.097459 0.300997 0.085 Uiso 1 1 calc R U . . .
H70B H 0.632977 0.136774 0.244382 0.085 Uiso 1 1 calc R U . . .
H70C H 0.708511 0.169196 0.245494 0.085 Uiso 1 1 calc R U . . .
C71 C 0.5730(2) 0.1573(2) 0.3694(2) 0.0628(10) Uani 1 1 d . . . . .
H71A H 0.598057 0.108713 0.393785 0.094 Uiso 1 1 calc R U . . .
H71B H 0.551653 0.188346 0.402160 0.094 Uiso 1 1 calc R U . . .
H71C H 0.532737 0.150108 0.343139 0.094 Uiso 1 1 calc R U . . .
C72 C 0.83727(15) 0.22690(15) 0.44559(13) 0.0318(5) Uani 1 1 d . . . . .
C73 C 0.86977(16) 0.26605(16) 0.48568(14) 0.0348(6) Uani 1 1 d . . . . .
C74 C 0.9320(2) 0.2290(2) 0.52226(19) 0.0519(8) Uani 1 1 d . . . . .
H74 H 0.952811 0.254249 0.550465 0.062 Uiso 1 1 calc R U . . .
C75 C 0.9646(2) 0.1569(2) 0.5191(2) 0.0640(11) Uani 1 1 d . . . . .
H75 H 1.008069 0.133355 0.543762 0.077 Uiso 1 1 calc R U . . .
C76 C 0.9338(2) 0.11942(19) 0.4800(2) 0.0548(9) Uani 1 1 d . . . . .
H76 H 0.956604 0.069817 0.477530 0.066 Uiso 1 1 calc R U . . .
C77 C 0.86974(17) 0.15219(16) 0.44358(16) 0.0399(6) Uani 1 1 d . . . . .
C78 C 0.83989(17) 0.34620(16) 0.49012(14) 0.0372(6) Uani 1 1 d . . . . .
H78 H 0.800426 0.366631 0.455894 0.045 Uiso 1 1 calc R U . . .
C79 C 0.90104(18) 0.39529(18) 0.47441(16) 0.0438(7) Uani 1 1 d . . . . .
H79A H 0.878991 0.446552 0.477936 0.066 Uiso 1 1 calc R U . . .
H79B H 0.940664 0.375860 0.507106 0.066 Uiso 1 1 calc R U . . .
H79C H 0.922453 0.394790 0.428164 0.066 Uiso 1 1 calc R U . . .
C80 C 0.8033(2) 0.3515(2) 0.56150(17) 0.0567(9) Uani 1 1 d . . . . .
H80A H 0.784391 0.403886 0.563115 0.085 Uiso 1 1 calc R U . . .
H80B H 0.761593 0.323472 0.570561 0.085 Uiso 1 1 calc R U . . .
H80C H 0.840743 0.330408 0.596026 0.085 Uiso 1 1 calc R U . . .
C81 C 0.83160(19) 0.10620(16) 0.40688(17) 0.0438(7) Uani 1 1 d . . . . .
H81 H 0.814362 0.138584 0.362622 0.053 Uiso 1 1 calc R U . . .
C82 C 0.7625(2) 0.08437(19) 0.4491(2) 0.0524(8) Uani 1 1 d . . . . .
H82A H 0.738030 0.054889 0.425573 0.079 Uiso 1 1 calc R U . . .
H82B H 0.777654 0.054676 0.493756 0.079 Uiso 1 1 calc R U . . .
H82C H 0.727390 0.129514 0.455049 0.079 Uiso 1 1 calc R U . . .
C83 C 0.8831(2) 0.03613(19) 0.3913(2) 0.0566(9) Uani 1 1 d . . . . .
H83A H 0.927469 0.050388 0.364143 0.085 Uiso 1 1 calc R U . . .
H83B H 0.898830 0.002263 0.434046 0.085 Uiso 1 1 calc R U . . .
H83C H 0.855931 0.010988 0.365671 0.085 Uiso 1 1 calc R U . . .
C84 C 1.02989(14) 0.44954(14) 0.12655(13) 0.0292(5) Uani 1 1 d . . . . .
C85 C 1.00944(14) 0.42271(14) 0.07183(13) 0.0287(5) Uani 1 1 d . . . . .
H85 H 1.034738 0.437834 0.029277 0.034 Uiso 1 1 calc R U . . .
C86 C 0.95693(14) 0.37684(14) 0.07186(12) 0.0276(5) Uani 1 1 d . . . . .
C87 C 1.10216(15) 0.48067(17) 0.11702(15) 0.0378(6) Uani 1 1 d . . . . .
H87A H 1.124096 0.478905 0.071129 0.057 Uiso 1 1 calc R U . . .
H87B H 1.091727 0.532479 0.122948 0.057 Uiso 1 1 calc R U . . .
H87C H 1.137525 0.450814 0.150802 0.057 Uiso 1 1 calc R U . . .
C88 C 0.95976(15) 0.34110(16) 0.01108(13) 0.0342(6) Uani 1 1 d . . . . .
H88A H 0.999439 0.357429 -0.021615 0.051 Uiso 1 1 calc R U . . .
H88B H 0.970345 0.286702 0.025938 0.051 Uiso 1 1 calc R U . . .
H88C H 0.911321 0.355939 -0.010583 0.051 Uiso 1 1 calc R U . . .
C89 C 1.01921(14) 0.46679(15) 0.24252(13) 0.0305(5) Uani 1 1 d . . . . .
C90 C 1.05183(15) 0.40857(16) 0.29420(14) 0.0348(6) Uani 1 1 d . . . . .
C91 C 1.07730(18) 0.42801(19) 0.35059(16) 0.0449(7) Uani 1 1 d . . . . .
H91 H 1.099575 0.389854 0.386134 0.054 Uiso 1 1 calc R U . . .
C92 C 1.07055(19) 0.5018(2) 0.35534(16) 0.0481(8) Uani 1 1 d . . . . .
H92 H 1.087866 0.513854 0.394137 0.058 Uiso 1 1 calc R U . . .
C93 C 1.03901(17) 0.55766(18) 0.30442(15) 0.0414(6) Uani 1 1 d . . . . .
H93 H 1.035074 0.608144 0.308344 0.050 Uiso 1 1 calc R U . . .
C94 C 1.01244(15) 0.54183(16) 0.24664(14) 0.0339(6) Uani 1 1 d . . . . .
C95 C 1.06072(16) 0.32665(16) 0.28962(15) 0.0379(6) Uani 1 1 d . . . . .
H95 H 1.015608 0.321203 0.266998 0.045 Uiso 1 1 calc R U . . .
C96 C 1.0629(2) 0.27327(19) 0.35894(18) 0.0568(9) Uani 1 1 d . . . . .
H96A H 1.068663 0.221867 0.352434 0.085 Uiso 1 1 calc R U . . .
H96B H 1.105406 0.278402 0.383557 0.085 Uiso 1 1 calc R U . . .
H96C H 1.016057 0.285300 0.385291 0.085 Uiso 1 1 calc R U . . .
C97 C 1.1296(2) 0.3032(2) 0.2448(2) 0.0573(9) Uani 1 1 d . . . . .
H97A H 1.133408 0.250448 0.243057 0.086 Uiso 1 1 calc R U . . .
H97B H 1.124449 0.333634 0.198633 0.086 Uiso 1 1 calc R U . . .
H97C H 1.174932 0.310444 0.263926 0.086 Uiso 1 1 calc R U . . .
C98 C 0.97569(17) 0.60652(16) 0.19340(15) 0.0372(6) Uani 1 1 d . . . . .
H98 H 0.962136 0.586187 0.154836 0.045 Uiso 1 1 calc R U . . .
C99 C 0.90373(17) 0.64667(17) 0.22387(17) 0.0427(7) Uani 1 1 d . . . . .
H99A H 0.880479 0.688255 0.189166 0.064 Uiso 1 1 calc R U . . .
H99B H 0.868723 0.611617 0.239403 0.064 Uiso 1 1 calc R U . . .
H99C H 0.915930 0.665845 0.262529 0.064 Uiso 1 1 calc R U . . .
C100 C 1.0273(2) 0.66420(18) 0.16492(16) 0.0470(7) Uani 1 1 d . . . . .
H10A H 1.000933 0.704518 0.130956 0.070 Uiso 1 1 calc R U . . .
H10B H 1.040942 0.684849 0.202124 0.070 Uiso 1 1 calc R U . . .
H10C H 1.072912 0.639882 0.143580 0.070 Uiso 1 1 calc R U . . .
C101 C 0.86569(14) 0.30149(14) 0.12357(12) 0.0273(5) Uani 1 1 d . . . . .
C102 C 0.89909(15) 0.22840(15) 0.15297(14) 0.0334(5) Uani 1 1 d . . . . .
C103 C 0.86040(18) 0.16999(17) 0.15268(16) 0.0422(7) Uani 1 1 d . . . . .
H103 H 0.881869 0.120282 0.172620 0.051 Uiso 1 1 calc R U . . .
C104 C 0.79167(19) 0.18376(18) 0.12385(17) 0.0473(7) Uani 1 1 d . . . . .
H104 H 0.766298 0.143594 0.123525 0.057 Uiso 1 1 calc R U . . .
C105 C 0.75975(17) 0.25547(18) 0.09556(16) 0.0411(6) Uani 1 1 d . . . . .
H105 H 0.711889 0.264070 0.076584 0.049 Uiso 1 1 calc R U . . .
C106 C 0.79543(15) 0.31610(15) 0.09381(13) 0.0320(5) Uani 1 1 d . . . . .
C107 C 0.97527(17) 0.21003(17) 0.18407(16) 0.0411(6) Uani 1 1 d . . . . .
H107 H 0.995380 0.257438 0.179388 0.049 Uiso 1 1 calc R U . . .
C108 C 0.9689(2) 0.1744(2) 0.25976(17) 0.0537(8) Uani 1 1 d . . . . .
H10D H 1.018759 0.162990 0.278784 0.081 Uiso 1 1 calc R U . . .
H10E H 0.935501 0.209076 0.283753 0.081 Uiso 1 1 calc R U . . .
H10F H 0.948454 0.128221 0.265238 0.081 Uiso 1 1 calc R U . . .
C109 C 1.0309(2) 0.1570(2) 0.1478(2) 0.0625(10) Uani 1 1 d . . . . .
H10G H 1.079514 0.146269 0.169022 0.094 Uiso 1 1 calc R U . . .
H10H H 1.011699 0.110463 0.151493 0.094 Uiso 1 1 calc R U . . .
H10I H 1.037110 0.180525 0.099648 0.094 Uiso 1 1 calc R U . . .
C110 C 0.75795(15) 0.39307(17) 0.05947(15) 0.0363(6) Uani 1 1 d . . . . .
H110 H 0.791727 0.429186 0.061591 0.044 Uiso 1 1 calc R U . . .
C111 C 0.68306(17) 0.4167(2) 0.09652(18) 0.0494(8) Uani 1 1 d . . . . .
H11A H 0.659772 0.466628 0.073454 0.074 Uiso 1 1 calc R U . . .
H11B H 0.649565 0.381143 0.096088 0.074 Uiso 1 1 calc R U . . .
H11C H 0.691948 0.417395 0.143711 0.074 Uiso 1 1 calc R U . . .
C112 C 0.74522(18) 0.39665(19) -0.01587(16) 0.0449(7) Uani 1 1 d . . . . .
H11D H 0.720902 0.447095 -0.036634 0.067 Uiso 1 1 calc R U . . .
H11E H 0.793618 0.384299 -0.039861 0.067 Uiso 1 1 calc R U . . .
H11F H 0.713022 0.360822 -0.019094 0.067 Uiso 1 1 calc R U . . .
C1R C 0.0986(4) -0.0832(5) 0.2134(4) 0.132(3) Uani 1 1 d D . . . .
H1R1 H 0.108484 -0.131647 0.199803 0.199 Uiso 1 1 calc R U . . .
H1R2 H 0.044840 -0.069716 0.224093 0.199 Uiso 1 1 calc R U . . .
H1R3 H 0.114418 -0.045153 0.175986 0.199 Uiso 1 1 calc R U . . .
C2R C 0.1416(4) -0.0879(4) 0.2747(4) 0.114(2) Uani 1 1 d D . . . .
H2R1 H 0.195742 -0.102752 0.263790 0.137 Uiso 1 1 calc R U . . .
H2R2 H 0.126211 -0.127298 0.311865 0.137 Uiso 1 1 calc R U . . .
C3R C 0.1297(3) -0.0149(4) 0.2996(3) 0.1030(19) Uani 1 1 d D . . . .
H3R1 H 0.140603 0.025187 0.260996 0.124 Uiso 1 1 calc R U . . .
H3R2 H 0.076189 -0.002524 0.313985 0.124 Uiso 1 1 calc R U . . .
C4R C 0.1754(4) -0.0150(4) 0.3560(4) 0.115(2) Uani 1 1 d D . . . .
H4R1 H 0.229150 -0.024674 0.341327 0.138 Uiso 1 1 calc R U . . .
H4R2 H 0.166210 -0.055965 0.394391 0.138 Uiso 1 1 calc R U . . .
C5R C 0.1585(5) 0.0584(4) 0.3803(4) 0.141(3) Uani 1 1 d D . . . .
H5R1 H 0.190470 0.055662 0.418033 0.211 Uiso 1 1 calc R U . . .
H5R2 H 0.168595 0.099089 0.342739 0.211 Uiso 1 1 calc R U . . .
H5R3 H 0.105651 0.067796 0.395807 0.211 Uiso 1 1 calc R U . . .
C1S C 0.3948(3) 0.0314(3) 0.4383(3) 0.0829(14) Uani 1 1 d . . . . .
H1S1 H 0.394669 0.023718 0.488069 0.124 Uiso 1 1 calc R U . . .
H1S2 H 0.363915 -0.001052 0.425728 0.124 Uiso 1 1 calc R U . . .
H1S3 H 0.446400 0.019335 0.420217 0.124 Uiso 1 1 calc R U . . .
C2S C 0.3634(3) 0.1114(2) 0.4093(2) 0.0691(11) Uani 1 1 d . . . . .
H2S1 H 0.394201 0.144042 0.422844 0.083 Uiso 1 1 calc R U . . .
H2S2 H 0.311670 0.123643 0.428358 0.083 Uiso 1 1 calc R U . . .
C3S C 0.3623(2) 0.1265(2) 0.3322(2) 0.0617(10) Uani 1 1 d . . . . .
H3S1 H 0.413716 0.110678 0.313940 0.074 Uiso 1 1 calc R U . . .
H3S2 H 0.329521 0.095205 0.319377 0.074 Uiso 1 1 calc R U . . .
C4S C 0.3358(3) 0.2058(3) 0.2992(2) 0.0709(11) Uani 1 1 d . . . . .
H4S1 H 0.370228 0.237028 0.309458 0.085 Uiso 1 1 calc R U . . .
H4S2 H 0.285366 0.222718 0.318769 0.085 Uiso 1 1 calc R U . . .
C5S C 0.3319(3) 0.2172(3) 0.2219(2) 0.0726(11) Uani 1 1 d . . . . .
H5S1 H 0.314219 0.270006 0.202803 0.109 Uiso 1 1 calc R U . . .
H5S2 H 0.381903 0.201540 0.202052 0.109 Uiso 1 1 calc R U . . .
H5S3 H 0.297015 0.187226 0.211366 0.109 Uiso 1 1 calc R U . . .
C1T C 0.2923(5) 0.4332(5) 0.2766(4) 0.148(3) Uani 1 1 d . . . . .
H1T1 H 0.312872 0.392996 0.252459 0.222 Uiso 1 1 calc R U . . .
H1T2 H 0.325696 0.432493 0.312678 0.222 Uiso 1 1 calc R U . . .
H1T3 H 0.242499 0.425909 0.296802 0.222 Uiso 1 1 calc R U . . .
C2T C 0.2861(5) 0.5041(5) 0.2294(5) 0.155(4) Uani 1 1 d . . . . .
H2T1 H 0.253762 0.502826 0.192522 0.186 Uiso 1 1 calc R U . . .
H2T2 H 0.336650 0.509385 0.208339 0.186 Uiso 1 1 calc R U . . .
C3T C 0.2551(4) 0.5734(5) 0.2578(4) 0.135(3) Uani 1 1 d . . . . .
H3T1 H 0.207743 0.565714 0.284402 0.161 Uiso 1 1 calc R U . . .
H3T2 H 0.291233 0.579460 0.289583 0.161 Uiso 1 1 calc R U . . .
C4T C 0.2410(5) 0.6388(5) 0.2089(4) 0.140(3) Uani 1 1 d . . . . .
H4T1 H 0.208063 0.632280 0.174636 0.168 Uiso 1 1 calc R U . . .
H4T2 H 0.288788 0.650345 0.185353 0.168 Uiso 1 1 calc R U . . .
C5T C 0.2036(4) 0.7024(5) 0.2420(4) 0.126(3) Uani 1 1 d . . . . .
H5T1 H 0.193920 0.748253 0.207113 0.188 Uiso 1 1 calc R U . . .
H5T2 H 0.156052 0.691051 0.264792 0.188 Uiso 1 1 calc R U . . .
H5T3 H 0.236617 0.709081 0.275488 0.188 Uiso 1 1 calc R U . . .
C1U C 0.0867(15) -0.116(2) 0.028(3) 0.27(3) Uani 0.5 1 d D . P A -1
H1U1 H 0.086358 -0.166886 0.054444 0.412 Uiso 0.5 1 calc R U P A -1
H1U2 H 0.099181 -0.117737 -0.019876 0.412 Uiso 0.5 1 calc R U P A -1
H1U3 H 0.124357 -0.094231 0.045597 0.412 Uiso 0.5 1 calc R U P A -1
C2U C 0.0107(13) -0.0695(15) 0.0347(16) 0.23(3) Uani 0.5 1 d D . P A -1
H2U1 H -0.002219 -0.068512 0.083285 0.272 Uiso 0.5 1 calc R U P A -1
H2U2 H -0.027426 -0.092047 0.017731 0.272 Uiso 0.5 1 calc R U P A -1
C3U C 0.009(4) 0.010(3) -0.005(5) 0.26(3) Uani 0.5 1 d D . P A -1
H3U1 H 0.051037 0.029526 0.008673 0.310 Uiso 0.5 1 calc R U P A -1
H3U2 H 0.018449 0.008038 -0.054320 0.310 Uiso 0.5 1 calc R U P A -1
C4U C -0.0617(18) 0.0622(16) 0.002(2) 0.28(3) Uani 0.5 1 d D . P A -1
H4U1 H -0.072702 0.063298 0.051210 0.340 Uiso 0.5 1 calc R U P A -1
H4U2 H -0.103672 0.045017 -0.014491 0.340 Uiso 0.5 1 calc R U P A -1
C5U C -0.0549(19) 0.1402(13) -0.0372(17) 0.23(2) Uani 0.5 1 d D . P A -1
H5U1 H -0.102033 0.174311 -0.031580 0.348 Uiso 0.5 1 calc R U P A -1
H5U2 H -0.013775 0.157434 -0.020004 0.348 Uiso 0.5 1 calc R U P A -1
H5U3 H -0.044692 0.139184 -0.085592 0.348 Uiso 0.5 1 calc R U P A -1

loop_
_atom_site_aniso_label
_atom_site_aniso_U_11
_atom_site_aniso_U_22
_atom_site_aniso_U_33
_atom_site_aniso_U_23
_atom_site_aniso_U_13
_atom_site_aniso_U_12
As1 0.02733(13) 0.02827(14) 0.02499(13) -0.00897(10) -0.00405(10) -0.00061(10)
N1 0.0334(11) 0.0292(11) 0.0246(10) -0.0074(8) -0.0022(8) 0.0012(8)
N2 0.0359(11) 0.0284(11) 0.0270(10) -0.0060(9) -0.0062(9) 0.0054(9)
Ga1 0.03160(15) 0.02229(14) 0.02320(14) -0.00741(11) -0.00391(11) -0.00257(11)
N3 0.0409(12) 0.0271(11) 0.0274(10) -0.0093(9) -0.0063(9) -0.0064(9)
N4 0.0393(12) 0.0253(10) 0.0273(11) -0.0074(8) 0.0020(9) -0.0022(9)
P1 0.0333(3) 0.0233(3) 0.0242(3) -0.0046(2) -0.0072(2) -0.0031(2)
S1 0.0463(4) 0.0309(3) 0.0224(3) -0.0023(2) 0.0009(2) 0.0101(3)
S2 0.0449(3) 0.0228(3) 0.0224(3) -0.0060(2) 0.0007(2) 0.0004(2)
As2 0.02732(13) 0.02677(13) 0.02563(13) -0.00945(10) -0.00273(10) -0.00394(10)
N5 0.0260(10) 0.0389(12) 0.0260(10) -0.0146(9) -0.0043(8) -0.0014(8)
N6 0.0304(11) 0.0353(12) 0.0266(10) -0.0050(9) -0.0052(8) -0.0056(9)
Ga2 0.02558(14) 0.02525(15) 0.02145(14) -0.00781(11) -0.00345(10) -0.00158(11)
N7 0.0249(9) 0.0299(11) 0.0258(10) -0.0076(8) -0.0051(8) -0.0040(8)
N8 0.0253(9) 0.0275(10) 0.0256(10) -0.0092(8) -0.0021(8) -0.0031(8)
P2 0.0275(3) 0.0230(3) 0.0230(3) -0.0052(2) -0.0041(2) -0.0017(2)
S3 0.0355(3) 0.0302(3) 0.0211(3) -0.0081(2) -0.0056(2) 0.0054(2)
S4 0.0401(3) 0.0238(3) 0.0210(3) -0.0067(2) -0.0057(2) 0.0008(2)
C1 0.0306(12) 0.0271(12) 0.0208(11) -0.0065(9) -0.0025(9) -0.0038(9)
C2 0.0285(11) 0.0253(12) 0.0215(11) -0.0047(9) -0.0055(9) -0.0022(9)
C3 0.0369(14) 0.0303(13) 0.0324(13) -0.0033(11) -0.0010(11) 0.0013(11)
C4 0.0434(15) 0.0320(14) 0.0306(13) -0.0059(11) -0.0054(11) 0.0037(11)
C5 0.0337(12) 0.0290(12) 0.0210(11) -0.0054(9) -0.0061(9) 0.0035(10)
C6 0.0379(14) 0.0351(14) 0.0249(12) -0.0066(10) -0.0031(10) 0.0007(11)
C7 0.0413(15) 0.0455(17) 0.0375(15) -0.0165(13) 0.0044(12) 0.0016(12)
C8 0.0564(19) 0.0461(18) 0.0455(17) -0.0268(15) 0.0041(14) 0.0001(14)
C9 0.0552(18) 0.0451(17) 0.0430(16) -0.0219(14) -0.0087(14) -0.0060(14)
C10 0.0379(14) 0.0438(16) 0.0297(13) -0.0151(12) -0.0080(11) -0.0013(12)
C11 0.0325(13) 0.0393(15) 0.0314(13) -0.0084(11) 0.0027(10) -0.0035(11)
C12 0.0328(14) 0.0558(19) 0.0415(16) -0.0131(14) 0.0021(12) -0.0009(13)
C13 0.0469(17) 0.0517(19) 0.0469(18) -0.0043(15) 0.0079(14) -0.0110(14)
C14 0.0384(15) 0.063(2) 0.0435(16) -0.0281(15) -0.0091(12) -0.0080(14)
C15 0.051(2) 0.079(3) 0.065(2) -0.018(2) -0.0099(17) -0.0206(19)
C16 0.0476(19) 0.057(2) 0.077(3) -0.0182(19) -0.0212(18) 0.0043(16)
C17 0.0344(13) 0.0305(13) 0.0302(13) -0.0074(11) -0.0057(10) 0.0047(10)
C18 0.0405(15) 0.0339(14) 0.0387(15) -0.0132(12) -0.0047(12) 0.0035(11)
C19 0.0538(19) 0.0423(17) 0.0470(18) -0.0188(14) 0.0045(14) 0.0048(14)
C20 0.0449(18) 0.053(2) 0.056(2) -0.0143(16) 0.0058(15) 0.0148(15)
C21 0.0329(15) 0.064(2) 0.054(2) -0.0104(17) -0.0022(13) 0.0015(14)
C22 0.0355(14) 0.0451(16) 0.0378(15) -0.0066(13) -0.0083(11) 0.0000(12)
C23 0.0479(17) 0.0502(18) 0.0463(17) -0.0268(15) -0.0037(13) -0.0021(14)
C24 0.066(2) 0.051(2) 0.062(2) 0.0037(17) -0.0209(18) -0.0097(17)
C25 0.083(3) 0.056(2) 0.0452(19) -0.0008(16) -0.0148(18) -0.0230(19)
C26 0.0437(17) 0.059(2) 0.0475(18) -0.0157(16) -0.0138(14) -0.0061(14)
C27 0.105(4) 0.089(3) 0.061(3) -0.013(2) -0.020(2) -0.051(3)
C28 0.0489(19) 0.082(3) 0.053(2) -0.0160(19) -0.0188(16) -0.0065(18)
C29 0.0595(18) 0.0277(13) 0.0297(13) -0.0081(11) -0.0101(12) -0.0074(12)
C30 0.0577(17) 0.0264(13) 0.0334(14) -0.0143(11) -0.0047(12) -0.0012(12)
C31 0.0510(16) 0.0259(13) 0.0294(13) -0.0082(10) -0.0010(11) 0.0030(11)
C32 0.064(2) 0.0415(17) 0.0527(19) -0.0251(15) -0.0063(15) -0.0154(15)
C33 0.061(2) 0.0409(17) 0.0451(17) -0.0181(14) 0.0110(15) 0.0009(14)
C34 0.0390(14) 0.0319(13) 0.0378(14) -0.0153(11) -0.0084(11) -0.0106(11)
C35 0.0465(16) 0.0383(15) 0.0405(15) -0.0152(12) -0.0162(12) -0.0105(12)
C36 0.0492(18) 0.0495(18) 0.056(2) -0.0165(15) -0.0253(15) -0.0081(14)
C37 0.0414(17) 0.059(2) 0.073(2) -0.0238(19) -0.0118(16) -0.0154(15)
C38 0.0477(17) 0.0466(18) 0.0570(19) -0.0162(15) -0.0043(14) -0.0207(14)
C39 0.0469(16) 0.0337(14) 0.0433(16) -0.0145(12) -0.0072(12) -0.0143(12)
C40 0.0513(17) 0.0433(16) 0.0372(15) -0.0081(13) -0.0197(13) -0.0055(13)
C41 0.064(2) 0.048(2) 0.068(2) -0.0019(18) -0.0179(19) -0.0070(17)
C42 0.114(3) 0.063(2) 0.0344(18) -0.0114(16) -0.024(2) -0.016(2)
C43 0.0483(16) 0.0330(15) 0.0442(16) -0.0051(12) -0.0048(13) -0.0121(12)
C44 0.0523(18) 0.060(2) 0.0410(17) -0.0088(15) -0.0018(14) -0.0200(16)
C45 0.091(3) 0.0363(18) 0.066(2) -0.0054(17) -0.008(2) -0.0190(18)
C46 0.0397(14) 0.0275(13) 0.0314(13) -0.0099(10) 0.0072(11) -0.0028(10)
C47 0.0508(16) 0.0300(13) 0.0286(13) -0.0102(11) 0.0063(11) -0.0043(12)
C48 0.0596(18) 0.0282(13) 0.0315(14) -0.0043(11) 0.0099(13) -0.0043(12)
C49 0.0518(17) 0.0362(15) 0.0435(16) -0.0128(13) 0.0183(13) -0.0121(13)
C50 0.0394(15) 0.0422(16) 0.0500(18) -0.0129(14) 0.0079(13) -0.0070(12)
C51 0.0400(15) 0.0357(15) 0.0412(16) -0.0034(12) 0.0049(12) -0.0025(12)
C52 0.0611(19) 0.0398(16) 0.0330(15) -0.0027(12) -0.0047(13) -0.0095(14)
C53 0.066(2) 0.0450(18) 0.0402(17) -0.0015(14) -0.0086(15) -0.0036(15)
C54 0.097(3) 0.058(2) 0.046(2) -0.0202(17) -0.0167(19) -0.006(2)
C55 0.0408(17) 0.062(2) 0.069(2) 0.0184(19) -0.0104(16) -0.0151(16)
C56 0.054(2) 0.112(4) 0.042(2) 0.006(2) -0.0002(16) -0.014(2)
C57 0.094(4) 0.060(3) 0.122(5) -0.010(3) -0.044(3) 0.018(2)
C58 0.0307(12) 0.0435(15) 0.0276(13) -0.0161(11) -0.0009(10) -0.0041(11)
C59 0.0351(13) 0.0410(15) 0.0266(12) -0.0089(11) -0.0002(10) -0.0093(11)
C60 0.0259(12) 0.0441(15) 0.0252(12) -0.0147(11) -0.0024(9) -0.0048(10)
C61 0.0307(13) 0.0474(16) 0.0285(13) -0.0127(12) -0.0021(10) -0.0067(11)
C62 0.0349(15) 0.058(2) 0.0469(17) -0.0141(15) -0.0148(13) -0.0022(13)
C63 0.0427(17) 0.071(2) 0.055(2) -0.0222(18) -0.0216(15) -0.0092(16)
C64 0.0434(16) 0.059(2) 0.0501(18) -0.0238(16) -0.0093(14) -0.0156(14)
C65 0.0356(14) 0.0470(16) 0.0302(13) -0.0159(12) -0.0001(11) -0.0092(12)
C66 0.0306(13) 0.0409(15) 0.0316(13) -0.0071(11) -0.0030(10) -0.0026(11)
C67 0.0415(16) 0.0523(18) 0.0359(15) -0.0043(13) -0.0023(12) 0.0020(13)
C68 0.0507(18) 0.0501(18) 0.0398(16) -0.0141(14) 0.0024(13) -0.0037(14)
C69 0.0372(14) 0.0396(15) 0.0393(15) -0.0162(12) 0.0010(11) -0.0110(12)
C70 0.066(2) 0.053(2) 0.058(2) -0.0295(17) -0.0020(17) -0.0064(17)
C71 0.052(2) 0.074(3) 0.061(2) 0.0000(19) 0.0049(17) -0.0260(19)
C72 0.0333(13) 0.0323(13) 0.0292(13) -0.0012(10) -0.0070(10) -0.0073(10)
C73 0.0385(14) 0.0338(14) 0.0323(13) -0.0011(11) -0.0106(11) -0.0091(11)
C74 0.0553(19) 0.0481(19) 0.0539(19) -0.0013(15) -0.0276(16) -0.0128(15)
C75 0.058(2) 0.048(2) 0.082(3) 0.0027(19) -0.041(2) -0.0012(16)
C76 0.0545(19) 0.0333(16) 0.073(2) -0.0023(16) -0.0214(17) -0.0004(14)
C77 0.0449(16) 0.0300(14) 0.0437(16) -0.0001(12) -0.0110(12) -0.0087(12)
C78 0.0455(15) 0.0383(15) 0.0309(13) -0.0081(11) -0.0101(11) -0.0100(12)
C79 0.0537(18) 0.0408(16) 0.0413(16) -0.0077(13) -0.0166(13) -0.0133(13)
C80 0.065(2) 0.075(2) 0.0377(17) -0.0219(17) -0.0071(15) -0.0181(19)
C81 0.0547(18) 0.0276(14) 0.0487(17) -0.0029(12) -0.0096(14) -0.0088(12)
C82 0.0554(19) 0.0394(17) 0.067(2) -0.0134(16) -0.0053(16) -0.0157(15)
C83 0.066(2) 0.0336(16) 0.070(2) -0.0111(16) -0.0035(18) -0.0053(15)
C84 0.0282(12) 0.0277(12) 0.0314(13) -0.0073(10) -0.0025(9) -0.0022(9)
C85 0.0311(12) 0.0310(13) 0.0244(12) -0.0066(10) 0.0007(9) -0.0059(10)
C86 0.0299(12) 0.0299(12) 0.0229(11) -0.0078(10) -0.0036(9) -0.0008(9)
C87 0.0326(13) 0.0420(15) 0.0424(15) -0.0155(13) 0.0026(11) -0.0096(11)
C88 0.0347(13) 0.0435(15) 0.0290(13) -0.0168(12) 0.0020(10) -0.0087(11)
C89 0.0279(12) 0.0377(14) 0.0294(13) -0.0119(11) -0.0052(10) -0.0066(10)
C90 0.0309(13) 0.0404(15) 0.0337(14) -0.0106(12) -0.0070(10) -0.0011(11)
C91 0.0470(17) 0.0507(18) 0.0379(16) -0.0114(14) -0.0177(13) -0.0010(14)
C92 0.0566(19) 0.0551(19) 0.0373(16) -0.0166(14) -0.0192(14) -0.0055(15)
C93 0.0472(16) 0.0429(16) 0.0402(16) -0.0175(13) -0.0095(12) -0.0095(13)
C94 0.0334(13) 0.0400(15) 0.0327(13) -0.0130(11) -0.0048(10) -0.0100(11)
C95 0.0377(14) 0.0381(15) 0.0370(15) -0.0099(12) -0.0139(11) 0.0039(11)
C96 0.083(3) 0.0409(18) 0.0445(18) -0.0064(14) -0.0204(17) -0.0002(17)
C97 0.0470(18) 0.050(2) 0.071(2) -0.0173(18) -0.0035(16) 0.0085(15)
C98 0.0470(15) 0.0342(14) 0.0353(14) -0.0131(12) -0.0077(12) -0.0101(12)
C99 0.0431(16) 0.0353(15) 0.0533(18) -0.0168(13) -0.0150(13) -0.0014(12)
C100 0.065(2) 0.0426(17) 0.0408(16) -0.0149(13) -0.0007(14) -0.0213(15)
C101 0.0302(12) 0.0302(12) 0.0237(11) -0.0113(10) 0.0001(9) -0.0044(10)
C102 0.0383(14) 0.0322(13) 0.0306(13) -0.0084(11) -0.0019(10) -0.0056(11)
C103 0.0538(17) 0.0304(14) 0.0440(16) -0.0084(12) -0.0015(13) -0.0105(13)
C104 0.0570(19) 0.0423(17) 0.0508(18) -0.0133(14) -0.0053(14) -0.0237(14)
C105 0.0401(15) 0.0475(17) 0.0426(16) -0.0142(13) -0.0068(12) -0.0172(13)
C106 0.0328(13) 0.0373(14) 0.0295(13) -0.0126(11) -0.0026(10) -0.0077(11)
C107 0.0409(15) 0.0325(14) 0.0480(17) -0.0058(12) -0.0074(13) -0.0025(12)
C108 0.0532(19) 0.061(2) 0.0437(18) -0.0070(16) -0.0140(15) -0.0014(16)
C109 0.051(2) 0.068(2) 0.058(2) -0.0085(19) 0.0009(16) 0.0097(17)
C110 0.0322(13) 0.0424(15) 0.0371(14) -0.0132(12) -0.0079(11) -0.0049(11)
C111 0.0376(15) 0.059(2) 0.0556(19) -0.0263(16) -0.0058(14) -0.0002(14)
C112 0.0455(16) 0.0522(18) 0.0381(16) -0.0119(14) -0.0121(13) -0.0039(14)
C1R 0.103(5) 0.157(7) 0.137(6) -0.003(5) -0.020(4) -0.045(5)
C2R 0.088(4) 0.116(5) 0.129(6) -0.004(4) -0.001(4) -0.023(4)
C3R 0.076(3) 0.103(4) 0.108(5) 0.006(4) -0.001(3) 0.008(3)
C4R 0.108(5) 0.111(5) 0.114(5) 0.000(4) -0.022(4) -0.006(4)
C5R 0.167(7) 0.092(5) 0.128(6) 0.006(4) -0.008(5) 0.037(5)
C1S 0.119(4) 0.060(3) 0.073(3) -0.028(2) 0.003(3) -0.011(3)
C2S 0.099(3) 0.056(2) 0.057(2) -0.0233(19) -0.006(2) -0.011(2)
C3S 0.063(2) 0.064(2) 0.066(2) -0.031(2) -0.0048(18) -0.0061(18)
C4S 0.070(3) 0.074(3) 0.068(3) -0.020(2) -0.011(2) -0.001(2)
C5S 0.074(3) 0.076(3) 0.065(3) -0.013(2) -0.014(2) -0.004(2)
C1T 0.150(7) 0.119(6) 0.144(7) -0.003(5) 0.040(6) 0.006(5)
C2T 0.113(6) 0.150(8) 0.205(10) -0.080(8) -0.009(6) 0.022(5)
C3T 0.103(5) 0.168(8) 0.127(6) -0.009(6) 0.016(4) -0.045(5)
C4T 0.130(6) 0.177(9) 0.110(6) 0.006(6) -0.017(5) -0.055(6)
C5T 0.113(5) 0.176(8) 0.098(5) -0.048(5) 0.018(4) -0.037(5)
C1U 0.109(16) 0.58(10) 0.19(4) -0.21(5) 0.03(2) -0.07(4)
C2U 0.14(2) 0.46(8) 0.15(3) -0.15(4) 0.046(18) -0.14(4)
C3U 0.31(5) 0.40(8) 0.12(4) -0.11(4) 0.13(3) -0.21(5)
C4U 0.29(6) 0.43(8) 0.22(5) -0.23(5) 0.11(4) -0.16(5)
C5U 0.43(7) 0.19(3) 0.15(2) -0.07(2) 0.07(3) -0.20(4)

loop_
_atom_type_symbol
_atom_type_description
_atom_type_scat_dispersion_real
_atom_type_scat_dispersion_imag
_atom_type_scat_source
C C 0.0181 0.0091 'International Tables Vol C Tables 4.2.6.8 and 6.1.1.4'
H H 0.0000 0.0000 'International Tables Vol C Tables 4.2.6.8 and 6.1.1.4'
N N 0.0311 0.0180 'International Tables Vol C Tables 4.2.6.8 and 6.1.1.4'
P P 0.2955 0.4335 'International Tables Vol C Tables 4.2.6.8 and 6.1.1.4'
S S 0.3331 0.5567 'International Tables Vol C Tables 4.2.6.8 and 6.1.1.4'
Ga Ga -1.2846 0.7763 'International Tables Vol C Tables 4.2.6.8 and 6.1.1.4'
As As -0.9300 1.0051 'International Tables Vol C Tables 4.2.6.8 and 6.1.1.4'

loop_
_geom_angle_atom_site_label_1
_geom_angle_atom_site_label_2
_geom_angle_atom_site_label_3
_geom_angle
_geom_angle_site_symmetry_1
_geom_angle_site_symmetry_3
_geom_angle_publ_flag
N1 As1 N2 86.24(10) . . ?
N1 As1 P1 95.25(7) . . ?
N2 As1 P1 100.04(7) . . ?
C5 N1 C3 120.5(2) . . ?
C5 N1 As1 128.38(18) . . ?
C3 N1 As1 110.78(16) . . ?
C17 N2 C4 115.8(2) . . ?
C17 N2 As1 126.76(19) . . ?
C4 N2 As1 113.58(16) . . ?
N4 Ga1 N3 95.72(9) . . ?
N4 Ga1 S2 103.32(7) . . ?
N3 Ga1 S2 117.77(7) . . ?
N4 Ga1 P1 131.84(7) . . ?
N3 Ga1 P1 105.65(7) . . ?
S2 Ga1 P1 103.76(2) . . ?
C29 N3 C34 116.9(2) . . ?
C29 N3 Ga1 119.8(2) . . ?
C34 N3 Ga1 123.27(15) . . ?
C31 N4 C46 117.1(2) . . ?
C31 N4 Ga1 121.56(19) . . ?
C46 N4 Ga1 120.89(16) . . ?
S1 P1 Ga1 95.85(3) . . ?
S1 P1 As1 90.06(3) . . ?
Ga1 P1 As1 119.73(3) . . ?
C1 S1 P1 112.51(8) . . ?
C1 S2 Ga1 102.31(9) . . ?
N5 As2 N6 87.70(9) . . ?
N5 As2 P2 107.61(7) . . ?
N6 As2 P2 93.92(7) . . ?
C60 N5 C58 118.8(2) . . ?
C60 N5 As2 123.30(16) . . ?
C58 N5 As2 111.14(16) . . ?
C72 N6 C59 121.7(2) . . ?
C72 N6 As2 125.16(17) . . ?
C59 N6 As2 112.58(17) . . ?
N8 Ga2 N7 96.13(8) . . ?
N8 Ga2 S3 109.04(6) . . ?
N7 Ga2 S3 111.44(6) . . ?
N8 Ga2 P2 125.58(7) . . ?
N7 Ga2 P2 110.97(6) . . ?
S3 Ga2 P2 103.56(2) . . ?
C84 N7 C89 120.6(2) . . ?
C84 N7 Ga2 120.09(16) . . ?
C89 N7 Ga2 119.23(16) . . ?
C86 N8 C101 118.43(19) . . ?
C86 N8 Ga2 119.79(16) . . ?
C101 N8 Ga2 121.78(15) . . ?
S4 P2 Ga2 94.23(3) . . ?
S4 P2 As2 109.24(3) . . ?
Ga2 P2 As2 110.00(2) . . ?
C2 S3 Ga2 100.46(8) . . ?
C2 S4 P2 111.83(8) . . ?
C2 C1 S2 119.71(19) . . ?
C2 C1 S1 116.46(18) . . ?
S2 C1 S1 123.76(14) . . ?
C1 C2 S3 120.60(19) . . ?
C1 C2 S4 116.03(18) . . ?
S3 C2 S4 122.87(14) . . ?
N1 C3 C4 107.1(2) . . ?
N1 C3 H3A 110.3 . . ?
C4 C3 H3A 110.3 . . ?
N1 C3 H3B 110.3 . . ?
C4 C3 H3B 110.3 . . ?
H3A C3 H3B 108.6 . . ?
N2 C4 C3 107.5(2) . . ?
N2 C4 H4A 110.2 . . ?
C3 C4 H4A 110.2 . . ?
N2 C4 H4B 110.2 . . ?
C3 C4 H4B 110.2 . . ?
H4A C4 H4B 108.5 . . ?
C6 C5 C10 120.0(2) . . ?
C6 C5 N1 120.5(2) . . ?
C10 C5 N1 119.4(2) . . ?
C7 C6 C5 118.7(3) . . ?
C7 C6 C11 117.2(2) . . ?
C5 C6 C11 124.2(2) . . ?
C8 C7 C6 121.3(3) . . ?
C8 C7 H7 119.4 . . ?
C6 C7 H7 119.4 . . ?
C9 C8 C7 119.6(3) . . ?
C9 C8 H8 120.2 . . ?
C7 C8 H8 120.2 . . ?
C8 C9 C10 121.5(3) . . ?
C8 C9 H9 119.3 . . ?
C10 C9 H9 119.3 . . ?
C9 C10 C5 118.8(3) . . ?
C9 C10 C14 118.3(3) . . ?
C5 C10 C14 122.7(2) . . ?
C6 C11 C13 111.9(2) . . ?
C6 C11 C12 112.3(2) . . ?
C13 C11 C12 108.7(2) . . ?
C6 C11 H11 107.9 . . ?
C13 C11 H11 107.9 . . ?
C12 C11 H11 107.9 . . ?
C11 C12 H12A 109.5 . . ?
C11 C12 H12B 109.5 . . ?
H12A C12 H12B 109.5 . . ?
C11 C12 H12C 109.5 . . ?
H12A C12 H12C 109.5 . . ?
H12B C12 H12C 109.5 . . ?
C11 C13 H13A 109.5 . . ?
C11 C13 H13B 109.5 . . ?
H13A C13 H13B 109.5 . . ?
C11 C13 H13C 109.5 . . ?
H13A C13 H13C 109.5 . . ?
H13B C13 H13C 109.5 . . ?
C10 C14 C16 109.6(3) . . ?
C10 C14 C15 113.8(3) . . ?
C16 C14 C15 110.8(3) . . ?
C10 C14 H14 107.5 . . ?
C16 C14 H14 107.5 . . ?
C15 C14 H14 107.5 . . ?
C14 C15 H15A 109.5 . . ?
C14 C15 H15B 109.5 . . ?
H15A C15 H15B 109.5 . . ?
C14 C15 H15C 109.5 . . ?
H15A C15 H15C 109.5 . . ?
H15B C15 H15C 109.5 . . ?
C14 C16 H16A 109.5 . . ?
C14 C16 H16B 109.5 . . ?
H16A C16 H16B 109.5 . . ?
C14 C16 H16C 109.5 . . ?
H16A C16 H16C 109.5 . . ?
H16B C16 H16C 109.5 . . ?
C18 C17 C22 120.2(3) . . ?
C18 C17 N2 118.2(2) . . ?
C22 C17 N2 121.5(2) . . ?
C19 C18 C17 118.9(3) . . ?
C19 C18 C23 119.6(3) . . ?
C17 C18 C23 121.4(2) . . ?
C20 C19 C18 121.1(3) . . ?
C20 C19 H19 119.4 . . ?
C18 C19 H19 119.4 . . ?
C21 C20 C19 119.6(3) . . ?
C21 C20 H20 120.2 . . ?
C19 C20 H20 120.2 . . ?
C20 C21 C22 122.0(3) . . ?
C20 C21 H21 119.0 . . ?
C22 C21 H21 119.0 . . ?
C21 C22 C17 118.2(3) . . ?
C21 C22 C26 118.9(3) . . ?
C17 C22 C26 122.7(3) . . ?
C24 C23 C18 111.6(3) . . ?
C24 C23 C25 109.2(3) . . ?
C18 C23 C25 111.2(3) . . ?
C24 C23 H23 108.2 . . ?
C18 C23 H23 108.2 . . ?
C25 C23 H23 108.2 . . ?
C23 C24 H24A 109.5 . . ?
C23 C24 H24B 109.5 . . ?
H24A C24 H24B 109.5 . . ?
C23 C24 H24C 109.5 . . ?
H24A C24 H24C 109.5 . . ?
H24B C24 H24C 109.5 . . ?
C23 C25 H25A 109.5 . . ?
C23 C25 H25B 109.5 . . ?
H25A C25 H25B 109.5 . . ?
C23 C25 H25C 109.5 . . ?
H25A C25 H25C 109.5 . . ?
H25B C25 H25C 109.5 . . ?
C22 C26 C27 113.0(3) . . ?
C22 C26 C28 110.5(3) . . ?
C27 C26 C28 109.7(3) . . ?
C22 C26 H26 107.8 . . ?
C27 C26 H26 107.8 . . ?
C28 C26 H26 107.8 . . ?
C26 C27 H27A 109.5 . . ?
C26 C27 H27B 109.5 . . ?
H27A C27 H27B 109.5 . . ?
C26 C27 H27C 109.5 . . ?
H27A C27 H27C 109.5 . . ?
H27B C27 H27C 109.5 . . ?
C26 C28 H28A 109.5 . . ?
C26 C28 H28B 109.5 . . ?
H28A C28 H28B 109.5 . . ?
C26 C28 H28C 109.5 . . ?
H28A C28 H28C 109.5 . . ?
H28B C28 H28C 109.5 . . ?
N3 C29 C30 124.9(3) . . ?
N3 C29 C32 119.9(3) . . ?
C30 C29 C32 115.1(2) . . ?
C29 C30 C31 128.9(2) . . ?
C29 C30 H30 115.5 . . ?
C31 C30 H30 115.5 . . ?
N4 C31 C30 123.3(3) . . ?
N4 C31 C33 120.0(3) . . ?
C30 C31 C33 116.7(2) . . ?
C29 C32 H32A 109.5 . . ?
C29 C32 H32B 109.5 . . ?
H32A C32 H32B 109.5 . . ?
C29 C32 H32C 109.5 . . ?
H32A C32 H32C 109.5 . . ?
H32B C32 H32C 109.5 . . ?
C31 C33 H33A 109.5 . . ?
C31 C33 H33B 109.5 . . ?
H33A C33 H33B 109.5 . . ?
C31 C33 H33C 109.5 . . ?
H33A C33 H33C 109.5 . . ?
H33B C33 H33C 109.5 . . ?
C39 C34 C35 121.7(3) . . ?
C39 C34 N3 120.5(3) . . ?
C35 C34 N3 117.6(3) . . ?
C36 C35 C34 117.9(3) . . ?
C36 C35 C40 119.5(3) . . ?
C34 C35 C40 122.6(3) . . ?
C37 C36 C35 121.3(3) . . ?
C37 C36 H36 119.4 . . ?
C35 C36 H36 119.4 . . ?
C36 C37 C38 119.8(3) . . ?
C36 C37 H37 120.1 . . ?
C38 C37 H37 120.1 . . ?
C37 C38 C39 122.0(3) . . ?
C37 C38 H38 119.0 . . ?
C39 C38 H38 119.0 . . ?
C38 C39 C34 117.2(3) . . ?
C38 C39 C43 118.4(3) . . ?
C34 C39 C43 124.4(3) . . ?
C35 C40 C42 111.8(3) . . ?
C35 C40 C41 112.6(3) . . ?
C42 C40 C41 110.5(3) . . ?
C35 C40 H40 107.2 . . ?
C42 C40 H40 107.2 . . ?
C41 C40 H40 107.2 . . ?
C40 C41 H41A 109.5 . . ?
C40 C41 H41B 109.5 . . ?
H41A C41 H41B 109.5 . . ?
C40 C41 H41C 109.5 . . ?
H41A C41 H41C 109.5 . . ?
H41B C41 H41C 109.5 . . ?
C40 C42 H42A 109.5 . . ?
C40 C42 H42B 109.5 . . ?
H42A C42 H42B 109.5 . . ?
C40 C42 H42C 109.5 . . ?
H42A C42 H42C 109.5 . . ?
H42B C42 H42C 109.5 . . ?
C39 C43 C44 110.7(3) . . ?
C39 C43 C45 112.6(3) . . ?
C44 C43 C45 109.5(3) . . ?
C39 C43 H43 107.9 . . ?
C44 C43 H43 107.9 . . ?
C45 C43 H43 107.9 . . ?
C43 C44 H44A 109.5 . . ?
C43 C44 H44B 109.5 . . ?
H44A C44 H44B 109.5 . . ?
C43 C44 H44C 109.5 . . ?
H44A C44 H44C 109.5 . . ?
H44B C44 H44C 109.5 . . ?
C43 C45 H45A 109.5 . . ?
C43 C45 H45B 109.5 . . ?
H45A C45 H45B 109.5 . . ?
C43 C45 H45C 109.5 . . ?
H45A C45 H45C 109.5 . . ?
H45B C45 H45C 109.5 . . ?
C51 C46 C47 121.1(3) . . ?
C51 C46 N4 121.0(3) . . ?
C47 C46 N4 117.9(3) . . ?
C48 C47 C46 118.1(3) . . ?
C48 C47 C52 118.8(3) . . ?
C46 C47 C52 123.1(3) . . ?
C49 C48 C47 121.2(3) . . ?
C49 C48 H48 119.4 . . ?
C47 C48 H48 119.4 . . ?
C50 C49 C48 119.5(3) . . ?
C50 C49 H49 120.3 . . ?
C48 C49 H49 120.3 . . ?
C49 C50 C51 121.5(3) . . ?
C49 C50 H50 119.2 . . ?
C51 C50 H50 119.2 . . ?
C50 C51 C46 118.5(3) . . ?
C50 C51 C55 118.7(3) . . ?
C46 C51 C55 122.8(3) . . ?
C47 C52 C53 112.8(3) . . ?
C47 C52 C54 110.8(3) . . ?
C53 C52 C54 109.5(3) . . ?
C47 C52 H52 107.8 . . ?
C53 C52 H52 107.8 . . ?
C54 C52 H52 107.8 . . ?
C52 C53 H53A 109.5 . . ?
C52 C53 H53B 109.5 . . ?
H53A C53 H53B 109.5 . . ?
C52 C53 H53C 109.5 . . ?
H53A C53 H53C 109.5 . . ?
H53B C53 H53C 109.5 . . ?
C52 C54 H54A 109.5 . . ?
C52 C54 H54B 109.5 . . ?
H54A C54 H54B 109.5 . . ?
C52 C54 H54C 109.5 . . ?
H54A C54 H54C 109.5 . . ?
H54B C54 H54C 109.5 . . ?
C51 C55 C56 110.7(3) . . ?
C51 C55 C57 111.4(4) . . ?
C56 C55 C57 109.2(3) . . ?
C51 C55 H55 108.5 . . ?
C56 C55 H55 108.5 . . ?
C57 C55 H55 108.5 . . ?
C55 C56 H56A 109.5 . . ?
C55 C56 H56B 109.5 . . ?
H56A C56 H56B 109.5 . . ?
C55 C56 H56C 109.5 . . ?
H56A C56 H56C 109.5 . . ?
H56B C56 H56C 109.5 . . ?
C55 C57 H57A 109.5 . . ?
C55 C57 H57B 109.5 . . ?
H57A C57 H57B 109.5 . . ?
C55 C57 H57C 109.5 . . ?
H57A C57 H57C 109.5 . . ?
H57B C57 H57C 109.5 . . ?
N5 C58 C59 108.1(2) . . ?
N5 C58 H58A 110.1 . . ?
C59 C58 H58A 110.1 . . ?
N5 C58 H58B 110.1 . . ?
C59 C58 H58B 110.1 . . ?
H58A C58 H58B 108.4 . . ?
N6 C59 C58 107.7(2) . . ?
N6 C59 H59A 110.2 . . ?
C58 C59 H59A 110.2 . . ?
N6 C59 H59B 110.2 . . ?
C58 C59 H59B 110.2 . . ?
H59A C59 H59B 108.5 . . ?
C61 C60 C65 120.7(2) . . ?
C61 C60 N5 117.8(2) . . ?
C65 C60 N5 121.5(2) . . ?
C62 C61 C60 118.7(3) . . ?
C62 C61 C66 118.9(3) . . ?
C60 C61 C66 122.3(2) . . ?
C63 C62 C61 120.6(3) . . ?
C63 C62 H62 119.7 . . ?
C61 C62 H62 119.7 . . ?
C64 C63 C62 120.3(3) . . ?
C64 C63 H63 119.9 . . ?
C62 C63 H63 119.9 . . ?
C63 C64 C65 121.4(3) . . ?
C63 C64 H64 119.3 . . ?
C65 C64 H64 119.3 . . ?
C64 C65 C60 118.2(3) . . ?
C64 C65 C69 117.6(3) . . ?
C60 C65 C69 123.9(2) . . ?
C61 C66 C67 114.0(2) . . ?
C61 C66 C68 110.5(2) . . ?
C67 C66 C68 108.1(2) . . ?
C61 C66 H66 108.0 . . ?
C67 C66 H66 108.0 . . ?
C68 C66 H66 108.0 . . ?
C66 C67 H67A 109.5 . . ?
C66 C67 H67B 109.5 . . ?
H67A C67 H67B 109.5 . . ?
C66 C67 H67C 109.5 . . ?
H67A C67 H67C 109.5 . . ?
H67B C67 H67C 109.5 . . ?
C66 C68 H68A 109.5 . . ?
C66 C68 H68B 109.5 . . ?
H68A C68 H68B 109.5 . . ?
C66 C68 H68C 109.5 . . ?
H68A C68 H68C 109.5 . . ?
H68B C68 H68C 109.5 . . ?
C65 C69 C70 112.7(3) . . ?
C65 C69 C71 110.6(3) . . ?
C70 C69 C71 110.5(3) . . ?
C65 C69 H69 107.6 . . ?
C70 C69 H69 107.6 . . ?
C71 C69 H69 107.6 . . ?
C69 C70 H70A 109.5 . . ?
C69 C70 H70B 109.5 . . ?
H70A C70 H70B 109.5 . . ?
C69 C70 H70C 109.5 . . ?
H70A C70 H70C 109.5 . . ?
H70B C70 H70C 109.5 . . ?
C69 C71 H71A 109.5 . . ?
C69 C71 H71B 109.5 . . ?
H71A C71 H71B 109.5 . . ?
C69 C71 H71C 109.5 . . ?
H71A C71 H71C 109.5 . . ?
H71B C71 H71C 109.5 . . ?
C77 C72 N6 119.4(2) . . ?
C77 C72 C73 119.3(2) . . ?
N6 C72 C73 121.3(2) . . ?
C74 C73 C72 118.5(3) . . ?
C74 C73 C78 118.4(3) . . ?
C72 C73 C78 123.1(2) . . ?
C75 C74 C73 122.2(3) . . ?
C75 C74 H74 118.9 . . ?
C73 C74 H74 118.9 . . ?
C76 C75 C74 119.3(3) . . ?
C76 C75 H75 120.4 . . ?
C74 C75 H75 120.4 . . ?
C75 C76 C77 121.7(3) . . ?
C75 C76 H76 119.1 . . ?
C77 C76 H76 119.1 . . ?
C76 C77 C72 119.0(3) . . ?
C76 C77 C81 120.4(3) . . ?
C72 C77 C81 120.4(3) . . ?
C73 C78 C79 112.5(3) . . ?
C73 C78 C80 111.0(3) . . ?
C79 C78 C80 108.8(2) . . ?
C73 C78 H78 108.1 . . ?
C79 C78 H78 108.1 . . ?
C80 C78 H78 108.1 . . ?
C78 C79 H79A 109.5 . . ?
C78 C79 H79B 109.5 . . ?
H79A C79 H79B 109.5 . . ?
C78 C79 H79C 109.5 . . ?
H79A C79 H79C 109.5 . . ?
H79B C79 H79C 109.5 . . ?
C78 C80 H80A 109.5 . . ?
C78 C80 H80B 109.5 . . ?
H80A C80 H80B 109.5 . . ?
C78 C80 H80C 109.5 . . ?
H80A C80 H80C 109.5 . . ?
H80B C80 H80C 109.5 . . ?
C82 C81 C77 109.4(3) . . ?
C82 C81 C83 109.7(3) . . ?
C77 C81 C83 113.9(3) . . ?
C82 C81 H81 107.9 . . ?
C77 C81 H81 107.9 . . ?
C83 C81 H81 107.9 . . ?
C81 C82 H82A 109.5 . . ?
C81 C82 H82B 109.5 . . ?
H82A C82 H82B 109.5 . . ?
C81 C82 H82C 109.5 . . ?
H82A C82 H82C 109.5 . . ?
H82B C82 H82C 109.5 . . ?
C81 C83 H83A 109.5 . . ?
C81 C83 H83B 109.5 . . ?
H83A C83 H83B 109.5 . . ?
C81 C83 H83C 109.5 . . ?
H83A C83 H83C 109.5 . . ?
H83B C83 H83C 109.5 . . ?
N7 C84 C85 123.3(2) . . ?
N7 C84 C87 119.9(2) . . ?
C85 C84 C87 116.8(2) . . ?
C86 C85 C84 128.5(2) . . ?
C86 C85 H85 115.8 . . ?
C84 C85 H85 115.8 . . ?
N8 C86 C85 124.0(2) . . ?
N8 C86 C88 119.0(2) . . ?
C85 C86 C88 116.9(2) . . ?
C84 C87 H87A 109.5 . . ?
C84 C87 H87B 109.5 . . ?
H87A C87 H87B 109.5 . . ?
C84 C87 H87C 109.5 . . ?
H87A C87 H87C 109.5 . . ?
H87B C87 H87C 109.5 . . ?
C86 C88 H88A 109.5 . . ?
C86 C88 H88B 109.5 . . ?
H88A C88 H88B 109.5 . . ?
C86 C88 H88C 109.5 . . ?
H88A C88 H88C 109.5 . . ?
H88B C88 H88C 109.5 . . ?
C94 C89 C90 121.7(2) . . ?
C94 C89 N7 120.5(2) . . ?
C90 C89 N7 117.7(2) . . ?
C91 C90 C89 117.8(3) . . ?
C91 C90 C95 120.1(3) . . ?
C89 C90 C95 122.1(2) . . ?
C92 C91 C90 121.0(3) . . ?
C92 C91 H91 119.5 . . ?
C90 C91 H91 119.5 . . ?
C93 C92 C91 120.4(3) . . ?
C93 C92 H92 119.8 . . ?
C91 C92 H92 119.8 . . ?
C92 C93 C94 121.3(3) . . ?
C92 C93 H93 119.3 . . ?
C94 C93 H93 119.3 . . ?
C89 C94 C93 117.8(3) . . ?
C89 C94 C98 123.8(2) . . ?
C93 C94 C98 118.4(3) . . ?
C90 C95 C96 113.6(2) . . ?
C90 C95 C97 111.8(3) . . ?
C96 C95 C97 110.1(3) . . ?
C90 C95 H95 107.0 . . ?
C96 C95 H95 107.0 . . ?
C97 C95 H95 107.0 . . ?
C95 C96 H96A 109.5 . . ?
C95 C96 H96B 109.5 . . ?
H96A C96 H96B 109.5 . . ?
C95 C96 H96C 109.5 . . ?
H96A C96 H96C 109.5 . . ?
H96B C96 H96C 109.5 . . ?
C95 C97 H97A 109.5 . . ?
C95 C97 H97B 109.5 . . ?
H97A C97 H97B 109.5 . . ?
C95 C97 H97C 109.5 . . ?
H97A C97 H97C 109.5 . . ?
H97B C97 H97C 109.5 . . ?
C94 C98 C99 110.1(2) . . ?
C94 C98 C100 112.9(2) . . ?
C99 C98 C100 108.3(2) . . ?
C94 C98 H98 108.5 . . ?
C99 C98 H98 108.5 . . ?
C100 C98 H98 108.5 . . ?
C98 C99 H99A 109.5 . . ?
C98 C99 H99B 109.5 . . ?
H99A C99 H99B 109.5 . . ?
C98 C99 H99C 109.5 . . ?
H99A C99 H99C 109.5 . . ?
H99B C99 H99C 109.5 . . ?
C98 C100 H10A 109.5 . . ?
C98 C100 H10B 109.5 . . ?
H10A C100 H10B 109.5 . . ?
C98 C100 H10C 109.5 . . ?
H10A C100 H10C 109.5 . . ?
H10B C100 H10C 109.5 . . ?
C102 C101 C106 121.2(2) . . ?
C102 C101 N8 118.4(2) . . ?
C106 C101 N8 120.3(2) . . ?
C103 C102 C101 118.4(3) . . ?
C103 C102 C107 118.7(3) . . ?
C101 C102 C107 122.9(2) . . ?
C104 C103 C102 120.8(3) . . ?
C104 C103 H103 119.6 . . ?
C102 C103 H103 119.6 . . ?
C105 C104 C103 120.1(3) . . ?
C105 C104 H104 120.0 . . ?
C103 C104 H104 120.0 . . ?
C104 C105 C106 122.0(3) . . ?
C104 C105 H105 119.0 . . ?
C106 C105 H105 119.0 . . ?
C105 C106 C101 117.5(3) . . ?
C105 C106 C110 118.9(2) . . ?
C101 C106 C110 123.6(2) . . ?
C102 C107 C108 110.9(3) . . ?
C102 C107 C109 111.4(3) . . ?
C108 C107 C109 109.0(3) . . ?
C102 C107 H107 108.5 . . ?
C108 C107 H107 108.5 . . ?
C109 C107 H107 108.5 . . ?
C107 C108 H10D 109.5 . . ?
C107 C108 H10E 109.5 . . ?
H10D C108 H10E 109.5 . . ?
C107 C108 H10F 109.5 . . ?
H10D C108 H10F 109.5 . . ?
H10E C108 H10F 109.5 . . ?
C107 C109 H10G 109.5 . . ?
C107 C109 H10H 109.5 . . ?
H10G C109 H10H 109.5 . . ?
C107 C109 H10I 109.5 . . ?
H10G C109 H10I 109.5 . . ?
H10H C109 H10I 109.5 . . ?
C106 C110 C111 110.8(3) . . ?
C106 C110 C112 111.5(2) . . ?
C111 C110 C112 109.9(2) . . ?
C106 C110 H110 108.2 . . ?
C111 C110 H110 108.2 . . ?
C112 C110 H110 108.2 . . ?
C110 C111 H11A 109.5 . . ?
C110 C111 H11B 109.5 . . ?
H11A C111 H11B 109.5 . . ?
C110 C111 H11C 109.5 . . ?
H11A C111 H11C 109.5 . . ?
H11B C111 H11C 109.5 . . ?
C110 C112 H11D 109.5 . . ?
C110 C112 H11E 109.5 . . ?
H11D C112 H11E 109.5 . . ?
C110 C112 H11F 109.5 . . ?
H11D C112 H11F 109.5 . . ?
H11E C112 H11F 109.5 . . ?
C2R C1R H1R1 109.5 . . ?
C2R C1R H1R2 109.5 . . ?
H1R1 C1R H1R2 109.5 . . ?
C2R C1R H1R3 109.5 . . ?
H1R1 C1R H1R3 109.5 . . ?
H1R2 C1R H1R3 109.5 . . ?
C1R C2R C3R 113.2(6) . . ?
C1R C2R H2R1 108.9 . . ?
C3R C2R H2R1 108.9 . . ?
C1R C2R H2R2 108.9 . . ?
C3R C2R H2R2 108.9 . . ?
H2R1 C2R H2R2 107.7 . . ?
C4R C3R C2R 115.2(6) . . ?
C4R C3R H3R1 108.5 . . ?
C2R C3R H3R1 108.5 . . ?
C4R C3R H3R2 108.5 . . ?
C2R C3R H3R2 108.5 . . ?
H3R1 C3R H3R2 107.5 . . ?
C3R C4R C5R 112.5(6) . . ?
C3R C4R H4R1 109.1 . . ?
C5R C4R H4R1 109.1 . . ?
C3R C4R H4R2 109.1 . . ?
C5R C4R H4R2 109.1 . . ?
H4R1 C4R H4R2 107.8 . . ?
C4R C5R H5R1 109.5 . . ?
C4R C5R H5R2 109.5 . . ?
H5R1 C5R H5R2 109.5 . . ?
C4R C5R H5R3 109.5 . . ?
H5R1 C5R H5R3 109.5 . . ?
H5R2 C5R H5R3 109.5 . . ?
C2S C1S H1S1 109.5 . . ?
C2S C1S H1S2 109.5 . . ?
H1S1 C1S H1S2 109.5 . . ?
C2S C1S H1S3 109.5 . . ?
H1S1 C1S H1S3 109.5 . . ?
H1S2 C1S H1S3 109.5 . . ?
C1S C2S C3S 111.7(3) . . ?
C1S C2S H2S1 109.3 . . ?
C3S C2S H2S1 109.3 . . ?
C1S C2S H2S2 109.3 . . ?
C3S C2S H2S2 109.3 . . ?
H2S1 C2S H2S2 107.9 . . ?
C4S C3S C2S 115.0(3) . . ?
C4S C3S H3S1 108.5 . . ?
C2S C3S H3S1 108.5 . . ?
C4S C3S H3S2 108.5 . . ?
C2S C3S H3S2 108.5 . . ?
H3S1 C3S H3S2 107.5 . . ?
C3S C4S C5S 112.8(4) . . ?
C3S C4S H4S1 109.0 . . ?
C5S C4S H4S1 109.0 . . ?
C3S C4S H4S2 109.0 . . ?
C5S C4S H4S2 109.0 . . ?
H4S1 C4S H4S2 107.8 . . ?
C4S C5S H5S1 109.5 . . ?
C4S C5S H5S2 109.5 . . ?
H5S1 C5S H5S2 109.5 . . ?
C4S C5S H5S3 109.5 . . ?
H5S1 C5S H5S3 109.5 . . ?
H5S2 C5S H5S3 109.5 . . ?
C2T C1T H1T1 109.5 . . ?
C2T C1T H1T2 109.5 . . ?
H1T1 C1T H1T2 109.5 . . ?
C2T C1T H1T3 109.5 . . ?
H1T1 C1T H1T3 109.5 . . ?
H1T2 C1T H1T3 109.5 . . ?
C1T C2T C3T 117.0(9) . . ?
C1T C2T H2T1 108.0 . . ?
C3T C2T H2T1 108.0 . . ?
C1T C2T H2T2 108.0 . . ?
C3T C2T H2T2 108.0 . . ?
H2T1 C2T H2T2 107.3 . . ?
C4T C3T C2T 114.5(9) . . ?
C4T C3T H3T1 108.6 . . ?
C2T C3T H3T1 108.6 . . ?
C4T C3T H3T2 108.6 . . ?
C2T C3T H3T2 108.6 . . ?
H3T1 C3T H3T2 107.6 . . ?
C3T C4T C5T 110.0(8) . . ?
C3T C4T H4T1 109.7 . . ?
C5T C4T H4T1 109.7 . . ?
C3T C4T H4T2 109.7 . . ?
C5T C4T H4T2 109.7 . . ?
H4T1 C4T H4T2 108.2 . . ?
C4T C5T H5T1 109.5 . . ?
C4T C5T H5T2 109.5 . . ?
H5T1 C5T H5T2 109.5 . . ?
C4T C5T H5T3 109.5 . . ?
H5T1 C5T H5T3 109.5 . . ?
H5T2 C5T H5T3 109.5 . . ?
C2U C1U H1U1 109.5 . . ?
C2U C1U H1U2 109.5 . . ?
H1U1 C1U H1U2 109.5 . . ?
C2U C1U H1U3 109.5 . . ?
H1U1 C1U H1U3 109.5 . . ?
H1U2 C1U H1U3 109.5 . . ?
C1U C2U C3U 110.9(19) . . ?
C1U C2U H2U1 109.5 . . ?
C3U C2U H2U1 109.5 . . ?
C1U C2U H2U2 109.5 . . ?
C3U C2U H2U2 109.5 . . ?
H2U1 C2U H2U2 108.0 . . ?
C4U C3U C2U 115.2(18) . . ?
C4U C3U H3U1 108.5 . . ?
C2U C3U H3U1 108.5 . . ?
C4U C3U H3U2 108.5 . . ?
C2U C3U H3U2 108.5 . . ?
H3U1 C3U H3U2 107.5 . . ?
C3U C4U C5U 110.3(19) . . ?
C3U C4U H4U1 109.6 . . ?
C5U C4U H4U1 109.6 . . ?
C3U C4U H4U2 109.6 . . ?
C5U C4U H4U2 109.6 . . ?
H4U1 C4U H4U2 108.1 . . ?
C4U C5U H5U1 109.5 . . ?
C4U C5U H5U2 109.5 . . ?
H5U1 C5U H5U2 109.5 . . ?
C4U C5U H5U3 109.5 . . ?
H5U1 C5U H5U3 109.5 . . ?
H5U2 C5U H5U3 109.5 . . ?

loop_
_geom_bond_atom_site_label_1
_geom_bond_atom_site_label_2
_geom_bond_distance
_geom_bond_site_symmetry_2
_geom_bond_publ_flag
As1 N1 1.857(2) . ?
As1 N2 1.869(2) . ?
As1 P1 2.4056(7) . ?
N1 C5 1.430(3) . ?
N1 C3 1.462(3) . ?
N2 C17 1.428(3) . ?
N2 C4 1.457(4) . ?
Ga1 N4 1.955(2) . ?
Ga1 N3 1.995(2) . ?
Ga1 S2 2.2349(7) . ?
Ga1 P1 2.3544(7) . ?
N3 C29 1.334(3) . ?
N3 C34 1.466(4) . ?
N4 C31 1.342(3) . ?
N4 C46 1.453(3) . ?
P1 S1 2.1175(9) . ?
S1 C1 1.787(3) . ?
S2 C1 1.756(2) . ?
As2 N5 1.843(2) . ?
As2 N6 1.884(2) . ?
As2 P2 2.3994(6) . ?
N5 C60 1.440(3) . ?
N5 C58 1.479(3) . ?
N6 C72 1.420(3) . ?
N6 C59 1.461(3) . ?
Ga2 N8 1.9404(19) . ?
Ga2 N7 1.976(2) . ?
Ga2 S3 2.2574(7) . ?
Ga2 P2 2.3103(7) . ?
N7 C84 1.324(3) . ?
N7 C89 1.452(3) . ?
N8 C86 1.342(3) . ?
N8 C101 1.446(3) . ?
P2 S4 2.0994(8) . ?
S3 C2 1.760(2) . ?
S4 C2 1.804(2) . ?
C1 C2 1.350(3) . ?
C3 C4 1.505(4) . ?
C3 H3A 0.9900 . ?
C3 H3B 0.9900 . ?
C4 H4A 0.9900 . ?
C4 H4B 0.9900 . ?
C5 C6 1.408(4) . ?
C5 C10 1.411(4) . ?
C6 C7 1.400(4) . ?
C6 C11 1.520(4) . ?
C7 C8 1.382(5) . ?
C7 H7 0.9500 . ?
C8 C9 1.373(5) . ?
C8 H8 0.9500 . ?
C9 C10 1.396(4) . ?
C9 H9 0.9500 . ?
C10 C14 1.522(4) . ?
C11 C13 1.533(4) . ?
C11 C12 1.535(4) . ?
C11 H11 1.0000 . ?
C12 H12A 0.9800 . ?
C12 H12B 0.9800 . ?
C12 H12C 0.9800 . ?
C13 H13A 0.9800 . ?
C13 H13B 0.9800 . ?
C13 H13C 0.9800 . ?
C14 C16 1.527(5) . ?
C14 C15 1.536(5) . ?
C14 H14 1.0000 . ?
C15 H15A 0.9800 . ?
C15 H15B 0.9800 . ?
C15 H15C 0.9800 . ?
C16 H16A 0.9800 . ?
C16 H16B 0.9800 . ?
C16 H16C 0.9800 . ?
C17 C18 1.407(4) . ?
C17 C22 1.411(4) . ?
C18 C19 1.394(4) . ?
C18 C23 1.525(4) . ?
C19 C20 1.383(5) . ?
C19 H19 0.9500 . ?
C20 C21 1.368(5) . ?
C20 H20 0.9500 . ?
C21 C22 1.397(4) . ?
C21 H21 0.9500 . ?
C22 C26 1.519(4) . ?
C23 C24 1.503(5) . ?
C23 C25 1.546(5) . ?
C23 H23 1.0000 . ?
C24 H24A 0.9800 . ?
C24 H24B 0.9800 . ?
C24 H24C 0.9800 . ?
C25 H25A 0.9800 . ?
C25 H25B 0.9800 . ?
C25 H25C 0.9800 . ?
C26 C27 1.526(5) . ?
C26 C28 1.531(5) . ?
C26 H26 1.0000 . ?
C27 H27A 0.9800 . ?
C27 H27B 0.9800 . ?
C27 H27C 0.9800 . ?
C28 H28A 0.9800 . ?
C28 H28B 0.9800 . ?
C28 H28C 0.9800 . ?
C29 C30 1.387(4) . ?
C29 C32 1.514(4) . ?
C30 C31 1.393(4) . ?
C30 H30 0.9500 . ?
C31 C33 1.507(4) . ?
C32 H32A 0.9800 . ?
C32 H32B 0.9800 . ?
C32 H32C 0.9800 . ?
C33 H33A 0.9800 . ?
C33 H33B 0.9800 . ?
C33 H33C 0.9800 . ?
C34 C39 1.405(4) . ?
C34 C35 1.408(4) . ?
C35 C36 1.398(5) . ?
C35 C40 1.515(5) . ?
C36 C37 1.375(5) . ?
C36 H36 0.9500 . ?
C37 C38 1.376(5) . ?
C37 H37 0.9500 . ?
C38 C39 1.400(4) . ?
C38 H38 0.9500 . ?
C39 C43 1.522(4) . ?
C40 C42 1.533(4) . ?
C40 C41 1.533(5) . ?
C40 H40 1.0000 . ?
C41 H41A 0.9800 . ?
C41 H41B 0.9800 . ?
C41 H41C 0.9800 . ?
C42 H42A 0.9800 . ?
C42 H42B 0.9800 . ?
C42 H42C 0.9800 . ?
C43 C44 1.534(4) . ?
C43 C45 1.534(4) . ?
C43 H43 1.0000 . ?
C44 H44A 0.9800 . ?
C44 H44B 0.9800 . ?
C44 H44C 0.9800 . ?
C45 H45A 0.9800 . ?
C45 H45B 0.9800 . ?
C45 H45C 0.9800 . ?
C46 C51 1.398(4) . ?
C46 C47 1.409(4) . ?
C47 C48 1.393(4) . ?
C47 C52 1.518(5) . ?
C48 C49 1.388(5) . ?
C48 H48 0.9500 . ?
C49 C50 1.379(5) . ?
C49 H49 0.9500 . ?
C50 C51 1.389(4) . ?
C50 H50 0.9500 . ?
C51 C55 1.515(5) . ?
C52 C53 1.528(5) . ?
C52 C54 1.538(5) . ?
C52 H52 1.0000 . ?
C53 H53A 0.9800 . ?
C53 H53B 0.9800 . ?
C53 H53C 0.9800 . ?
C54 H54A 0.9800 . ?
C54 H54B 0.9800 . ?
C54 H54C 0.9800 . ?
C55 C56 1.516(6) . ?
C55 C57 1.535(6) . ?
C55 H55 1.0000 . ?
C56 H56A 0.9800 . ?
C56 H56B 0.9800 . ?
C56 H56C 0.9800 . ?
C57 H57A 0.9800 . ?
C57 H57B 0.9800 . ?
C57 H57C 0.9800 . ?
C58 C59 1.516(4) . ?
C58 H58A 0.9900 . ?
C58 H58B 0.9900 . ?
C59 H59A 0.9900 . ?
C59 H59B 0.9900 . ?
C60 C61 1.408(4) . ?
C60 C65 1.409(4) . ?
C61 C62 1.400(4) . ?
C61 C66 1.519(4) . ?
C62 C63 1.386(5) . ?
C62 H62 0.9500 . ?
C63 C64 1.373(5) . ?
C63 H63 0.9500 . ?
C64 C65 1.398(4) . ?
C64 H64 0.9500 . ?
C65 C69 1.525(4) . ?
C66 C67 1.531(4) . ?
C66 C68 1.535(4) . ?
C66 H66 1.0000 . ?
C67 H67A 0.9800 . ?
C67 H67B 0.9800 . ?
C67 H67C 0.9800 . ?
C68 H68A 0.9800 . ?
C68 H68B 0.9800 . ?
C68 H68C 0.9800 . ?
C69 C70 1.527(4) . ?
C69 C71 1.531(4) . ?
C69 H69 1.0000 . ?
C70 H70A 0.9800 . ?
C70 H70B 0.9800 . ?
C70 H70C 0.9800 . ?
C71 H71A 0.9800 . ?
C71 H71B 0.9800 . ?
C71 H71C 0.9800 . ?
C72 C77 1.415(4) . ?
C72 C73 1.423(4) . ?
C73 C74 1.387(4) . ?
C73 C78 1.511(4) . ?
C74 C75 1.378(5) . ?
C74 H74 0.9500 . ?
C75 C76 1.370(5) . ?
C75 H75 0.9500 . ?
C76 C77 1.394(4) . ?
C76 H76 0.9500 . ?
C77 C81 1.529(4) . ?
C78 C79 1.536(4) . ?
C78 C80 1.547(4) . ?
C78 H78 1.0000 . ?
C79 H79A 0.9800 . ?
C79 H79B 0.9800 . ?
C79 H79C 0.9800 . ?
C80 H80A 0.9800 . ?
C80 H80B 0.9800 . ?
C80 H80C 0.9800 . ?
C81 C82 1.524(5) . ?
C81 C83 1.534(4) . ?
C81 H81 1.0000 . ?
C82 H82A 0.9800 . ?
C82 H82B 0.9800 . ?
C82 H82C 0.9800 . ?
C83 H83A 0.9800 . ?
C83 H83B 0.9800 . ?
C83 H83C 0.9800 . ?
C84 C85 1.406(3) . ?
C84 C87 1.512(4) . ?
C85 C86 1.393(4) . ?
C85 H85 0.9500 . ?
C86 C88 1.507(3) . ?
C87 H87A 0.9800 . ?
C87 H87B 0.9800 . ?
C87 H87C 0.9800 . ?
C88 H88A 0.9800 . ?
C88 H88B 0.9800 . ?
C88 H88C 0.9800 . ?
C89 C94 1.401(4) . ?
C89 C90 1.409(4) . ?
C90 C91 1.400(4) . ?
C90 C95 1.527(4) . ?
C91 C92 1.380(5) . ?
C91 H91 0.9500 . ?
C92 C93 1.371(5) . ?
C92 H92 0.9500 . ?
C93 C94 1.402(4) . ?
C93 H93 0.9500 . ?
C94 C98 1.520(4) . ?
C95 C96 1.528(4) . ?
C95 C97 1.533(4) . ?
C95 H95 1.0000 . ?
C96 H96A 0.9800 . ?
C96 H96B 0.9800 . ?
C96 H96C 0.9800 . ?
C97 H97A 0.9800 . ?
C97 H97B 0.9800 . ?
C97 H97C 0.9800 . ?
C98 C99 1.531(4) . ?
C98 C100 1.543(4) . ?
C98 H98 1.0000 . ?
C99 H99A 0.9800 . ?
C99 H99B 0.9800 . ?
C99 H99C 0.9800 . ?
C100 H10A 0.9800 . ?
C100 H10B 0.9800 . ?
C100 H10C 0.9800 . ?
C101 C102 1.406(4) . ?
C101 C106 1.409(4) . ?
C102 C103 1.401(4) . ?
C102 C107 1.515(4) . ?
C103 C104 1.376(5) . ?
C103 H103 0.9500 . ?
C104 C105 1.373(5) . ?
C104 H104 0.9500 . ?
C105 C106 1.395(4) . ?
C105 H105 0.9500 . ?
C106 C110 1.512(4) . ?
C107 C108 1.529(5) . ?
C107 C109 1.532(5) . ?
C107 H107 1.0000 . ?
C108 H10D 0.9800 . ?
C108 H10E 0.9800 . ?
C108 H10F 0.9800 . ?
C109 H10G 0.9800 . ?
C109 H10H 0.9800 . ?
C109 H10I 0.9800 . ?
C110 C111 1.533(4) . ?
C110 C112 1.538(4) . ?
C110 H110 1.0000 . ?
C111 H11A 0.9800 . ?
C111 H11B 0.9800 . ?
C111 H11C 0.9800 . ?
C112 H11D 0.9800 . ?
C112 H11E 0.9800 . ?
C112 H11F 0.9800 . ?
C1R C2R 1.492(9) . ?
C1R H1R1 0.9800 . ?
C1R H1R2 0.9800 . ?
C1R H1R3 0.9800 . ?
C2R C3R 1.523(9) . ?
C2R H2R1 0.9900 . ?
C2R H2R2 0.9900 . ?
C3R C4R 1.459(8) . ?
C3R H3R1 0.9900 . ?
C3R H3R2 0.9900 . ?
C4R C5R 1.521(9) . ?
C4R H4R1 0.9900 . ?
C4R H4R2 0.9900 . ?
C5R H5R1 0.9800 . ?
C5R H5R2 0.9800 . ?
C5R H5R3 0.9800 . ?
C1S C2S 1.500(6) . ?
C1S H1S1 0.9800 . ?
C1S H1S2 0.9800 . ?
C1S H1S3 0.9800 . ?
C2S C3S 1.517(6) . ?
C2S H2S1 0.9900 . ?
C2S H2S2 0.9900 . ?
C3S C4S 1.491(6) . ?
C3S H3S1 0.9900 . ?
C3S H3S2 0.9900 . ?
C4S C5S 1.530(6) . ?
C4S H4S1 0.9900 . ?
C4S H4S2 0.9900 . ?
C5S H5S1 0.9800 . ?
C5S H5S2 0.9800 . ?
C5S H5S3 0.9800 . ?
C1T C2T 1.444(11) . ?
C1T H1T1 0.9800 . ?
C1T H1T2 0.9800 . ?
C1T H1T3 0.9800 . ?
C2T C3T 1.520(11) . ?
C2T H2T1 0.9900 . ?
C2T H2T2 0.9900 . ?
C3T C4T 1.388(10) . ?
C3T H3T1 0.9900 . ?
C3T H3T2 0.9900 . ?
C4T C5T 1.508(11) . ?
C4T H4T1 0.9900 . ?
C4T H4T2 0.9900 . ?
C5T H5T1 0.9800 . ?
C5T H5T2 0.9800 . ?
C5T H5T3 0.9800 . ?
C1U C2U 1.501(14) . ?
C1U H1U1 0.9800 . ?
C1U H1U2 0.9800 . ?
C1U H1U3 0.9800 . ?
C2U C3U 1.517(15) . ?
C2U H2U1 0.9900 . ?
C2U H2U2 0.9900 . ?
C3U C4U 1.485(15) . ?
C3U H3U1 0.9900 . ?
C3U H3U2 0.9900 . ?
C4U C5U 1.521(15) . ?
C4U H4U1 0.9900 . ?
C4U H4U2 0.9900 . ?
C5U H5U1 0.9800 . ?
C5U H5U2 0.9800 . ?
C5U H5U3 0.9800 . ?
